data_7103738
loop_
_publ_author_name
'Bucher, Christophe'
'Zimmerman, Rebecca S.'
'Lynch, Vincent'
'Sessler, Jonathan L.'

_publ_section_title
;
 Synthesis and X-ray structure of a three dimensional calixphyrin
;
_journal_coden_ASTM CHCOFS
_journal_issue 14
_journal_name_full
;
 Chemical Communications (Cambridge, United Kingdom)
;
_journal_page_first 1646
_journal_page_last 1647
_journal_paper_doi 10.1039/b302508j
_journal_year 2003
_chemical_formula_sum 'C62 H77 N9 O4'
_chemical_formula_weight 1012.32
_space_group_IT_number 7
_symmetry_cell_setting monoclinic
_symmetry_space_group_name_Hall 'P -2yc'
_symmetry_space_group_name_H-M 'P 1 c 1'
_atom_sites_solution_hydrogens geom
_atom_sites_solution_primary direct
_atom_sites_solution_secondary difmap
_audit_creation_method SHELXL-97
_cell_angle_alpha 90.00
_cell_angle_beta 93.783(1)
_cell_angle_gamma 90.00
_cell_formula_units_Z 4
_cell_length_a 10.3046(2)
_cell_length_b 20.6383(3)
_cell_length_c 26.6070(5)
_cell_measurement_reflns_used 12976
_cell_measurement_temperature 153(2)
_cell_measurement_theta_max 27.5
_cell_measurement_theta_min 2.9
_cell_volume 5646.17(17)
_computing_structure_refinement 'SHELXL-97 (Sheldrick, 1997)'
_computing_structure_solution 'SHELXS-97 (Sheldrick, 1990)'
_diffrn_ambient_temperature 153(2)
_diffrn_measured_fraction_theta_full 0.996
_diffrn_measured_fraction_theta_max 0.996
_diffrn_measurement_device_type 'Nonius Kappa CCD'
_diffrn_measurement_method \w-scans
_diffrn_radiation_monochromator graphite
_diffrn_radiation_source 'fine-focus sealed tube'
_diffrn_radiation_type MoK\a
_diffrn_radiation_wavelength 0.71073
_diffrn_reflns_av_R_equivalents 0.0715
_diffrn_reflns_av_sigmaI/netI 0.1903
_diffrn_reflns_limit_h_max 13
_diffrn_reflns_limit_h_min -13
_diffrn_reflns_limit_k_max 26
_diffrn_reflns_limit_k_min -26
_diffrn_reflns_limit_l_max 34
_diffrn_reflns_limit_l_min -34
_diffrn_reflns_number 24408
_diffrn_reflns_theta_full 27.49
_diffrn_reflns_theta_max 27.49
_diffrn_reflns_theta_min 2.93
_exptl_absorpt_coefficient_mu 0.076
_exptl_absorpt_correction_type none
_exptl_crystal_colour yellow
_exptl_crystal_density_diffrn 1.191
_exptl_crystal_density_method 'not measured'
_exptl_crystal_description prisms
_exptl_crystal_F_000 2176
_exptl_crystal_size_max 0.27
_exptl_crystal_size_mid 0.26
_exptl_crystal_size_min 0.20
_refine_diff_density_max 0.335
_refine_diff_density_min -0.322
_refine_diff_density_rms 0.065
_refine_ls_abs_structure_details 'Flack H D (1983), Acta Cryst. A39, 876-881'
_refine_ls_abs_structure_Flack 2.0(15)
_refine_ls_extinction_coef 0.0018(2)
_refine_ls_extinction_expression Fc^*^=kFc[1+0.001xFc^2^\l^3^/sin(2\q)]^-1/4^
_refine_ls_extinction_method SHELXL
_refine_ls_goodness_of_fit_ref 1.042
_refine_ls_hydrogen_treatment mixed
_refine_ls_matrix_type full
_refine_ls_number_parameters 1366
_refine_ls_number_reflns 24386
_refine_ls_number_restraints 2
_refine_ls_restrained_S_all 1.042
_refine_ls_R_factor_all 0.2000
_refine_ls_R_factor_gt 0.0824
_refine_ls_shift/su_max 0.191
_refine_ls_shift/su_mean 0.009
_refine_ls_structure_factor_coef Fsqd
_refine_ls_weighting_details 'calc w=1/[\s^2^(Fo^2^)+(0.0665P)^2^+1.6987P] where P=(Fo^2^+2Fc^2^)/3'
_refine_ls_weighting_scheme calc
_refine_ls_wR_factor_gt 0.1530
_refine_ls_wR_factor_ref 0.1892
_reflns_number_gt 12171
_reflns_number_total 24386
_reflns_threshold_expression >2sigma(I)
_cod_data_source_file b302508j.txt
_cod_data_source_block 1
_cod_depositor_comments
;
The following automatic conversions were performed:
'_symmetry_cell_setting' value 'Monoclinic' changed to 'monoclinic'
according to '/home/saulius/struct/CIF-dictionaries/cif_core.dic'
dictionary named 'cif_core.dic' version 2.4.1 from 2010-06-29.

Automatic conversion script
Id: cif_fix_enum 1527 2010-12-29 10:47:43Z saulius 
;
_cod_original_sg_symbol_H-M Pc
_cod_database_code 7103738

loop_
_symmetry_equiv_pos_as_xyz
'x, y, z'
'x, -y, z+1/2'

loop_
_atom_site_label
_atom_site_type_symbol
_atom_site_fract_x
_atom_site_fract_y
_atom_site_fract_z
_atom_site_U_iso_or_equiv
_atom_site_adp_type
_atom_site_occupancy
_atom_site_symmetry_multiplicity
_atom_site_calc_flag
_atom_site_refinement_flags
_atom_site_disorder_assembly
_atom_site_disorder_group
N1 N 0.2528(4) 0.43739(17) 0.49609(17) 0.0268(11) Uani 1 1 d . . .
H1N H 0.2604 0.4704 0.4768 0.032 Uiso 1 1 calc R . .
N2 N 0.0575(4) 0.34957(18) 0.40772(17) 0.0300(11) Uani 1 1 d . . .
H2N H 0.0414 0.3862 0.4213 0.036 Uiso 1 1 calc R . .
N3 N -0.2709(4) 0.39835(17) 0.44947(17) 0.0267(11) Uani 1 1 d . . .
H3N H -0.2927 0.4286 0.4283 0.032 Uiso 1 1 calc R . .
N4 N -0.3123(5) 0.52785(18) 0.44983(17) 0.0291(11) Uani 1 1 d . . .
N5 N -0.0742(4) 0.62621(17) 0.40568(17) 0.0301(11) Uani 1 1 d . . .
H5N H -0.0620 0.5851 0.4035 0.036 Uiso 1 1 calc R . .
N6 N 0.1715(4) 0.56429(17) 0.49086(17) 0.0268(11) Uani 1 1 d . . .
N7 N 0.1209(4) 0.54649(18) 0.64889(17) 0.0266(10) Uani 1 1 d . . .
H7N H 0.0764 0.5775 0.6347 0.032 Uiso 1 1 calc R . .
N8 N -0.1560(4) 0.56012(17) 0.71286(16) 0.0246(10) Uani 1 1 d . . .
H8N H -0.1481 0.5170 0.7172 0.030 Uiso 1 1 d R . .
N9 N -0.3508(4) 0.51019(17) 0.60581(16) 0.0270(11) Uani 1 1 d . . .
H9N H -0.3191 0.5462 0.5960 0.032 Uiso 1 1 calc R . .
C1 C 0.2181(5) 0.4403(2) 0.5453(2) 0.0247(13) Uani 1 1 d . . .
C2 C 0.2157(6) 0.3763(2) 0.5621(2) 0.0331(14) Uani 1 1 d . . .
H2 H 0.1902 0.3626 0.5944 0.040 Uiso 1 1 d R . .
C3 C 0.2522(6) 0.3366(2) 0.5231(2) 0.0340(14) Uani 1 1 d . . .
H3 H 0.2632 0.2904 0.5242 0.041 Uiso 1 1 d R . .
C4 C 0.2733(5) 0.3746(2) 0.4824(2) 0.0287(14) Uani 1 1 d . . .
C5 C 0.3017(5) 0.3563(2) 0.4288(2) 0.0267(13) Uani 1 1 d . . .
C6 C 0.1808(5) 0.3237(2) 0.4055(2) 0.0285(13) Uani 1 1 d . . .
C7 C 0.1638(6) 0.2661(2) 0.3802(2) 0.0331(14) Uani 1 1 d . . .
H7 H 0.2327 0.2376 0.3719 0.040 Uiso 1 1 d R . .
C8 C 0.0292(6) 0.2572(2) 0.3671(2) 0.0338(15) Uani 1 1 d . . .
H8 H -0.0098 0.2210 0.3491 0.041 Uiso 1 1 d R . .
C9 C -0.0356(5) 0.3096(2) 0.3856(2) 0.0258(13) Uani 1 1 d . . .
C10 C -0.1787(5) 0.3256(2) 0.3845(2) 0.0279(13) Uani 1 1 d . . .
C11 C -0.2147(5) 0.3411(2) 0.4371(2) 0.0266(13) Uani 1 1 d . . .
C12 C -0.1946(5) 0.3068(2) 0.4813(2) 0.0308(13) Uani 1 1 d . . .
H12 H -0.1561 0.2645 0.4844 0.037 Uiso 1 1 d R . .
C13 C -0.2392(6) 0.3433(2) 0.5206(2) 0.0341(14) Uani 1 1 d . . .
H13 H -0.2378 0.3313 0.5555 0.041 Uiso 1 1 d R . .
C14 C -0.2881(5) 0.4012(2) 0.5008(2) 0.0247(12) Uani 1 1 d . . .
C15 C -0.3404(5) 0.4583(2) 0.5236(2) 0.0280(13) Uani 1 1 d . . .
C16 C -0.3647(6) 0.5156(2) 0.4959(2) 0.0282(13) Uani 1 1 d . . .
C17 C -0.4460(5) 0.5681(2) 0.5086(2) 0.0333(14) Uani 1 1 d . . .
H17 H -0.4953 0.5706 0.5379 0.040 Uiso 1 1 d R . .
C18 C -0.4425(6) 0.6115(2) 0.4703(2) 0.0333(14) Uani 1 1 d . . .
H18 H -0.4842 0.6531 0.4679 0.040 Uiso 1 1 d R . .
C19 C -0.3592(6) 0.5856(2) 0.4350(2) 0.0315(14) Uani 1 1 d . . .
C20 C -0.3171(6) 0.6174(2) 0.3866(2) 0.0299(13) Uani 1 1 d . . .
C21 C -0.1941(5) 0.6553(2) 0.39900(19) 0.0245(12) Uani 1 1 d . . .
C22 C -0.1713(6) 0.7201(2) 0.4056(2) 0.0324(14) Uani 1 1 d . . .
H22 H -0.2368 0.7533 0.4041 0.039 Uiso 1 1 d R . .
C23 C -0.0363(6) 0.7298(2) 0.4165(2) 0.0367(15) Uani 1 1 d . . .
H23 H 0.0069 0.7707 0.4217 0.044 Uiso 1 1 d R . .
C24 C 0.0238(5) 0.6702(2) 0.4162(2) 0.0257(12) Uani 1 1 d . . .
C25 C 0.1653(6) 0.6511(2) 0.4255(2) 0.0317(14) Uani 1 1 d . . .
C26 C 0.1880(5) 0.6264(2) 0.4785(2) 0.0283(13) Uani 1 1 d . . .
C27 C 0.2261(5) 0.6635(2) 0.5224(2) 0.0305(13) Uani 1 1 d . . .
H27 H 0.2450 0.7090 0.5233 0.037 Uiso 1 1 d R . .
C28 C 0.2260(5) 0.6228(2) 0.5625(2) 0.0298(13) Uani 1 1 d . . .
H28 H 0.2466 0.6340 0.5971 0.036 Uiso 1 1 d R . .
C29 C 0.1926(5) 0.5601(2) 0.5431(2) 0.0277(13) Uani 1 1 d . . .
C30 C 0.1972(5) 0.5015(2) 0.5696(2) 0.0235(12) Uani 1 1 d . . .
C31 C 0.1897(5) 0.5004(2) 0.6236(2) 0.0252(12) Uani 1 1 d . . .
C32 C 0.2445(5) 0.4596(2) 0.6601(2) 0.0318(13) Uani 1 1 d . . .
H32 H 0.2974 0.4225 0.6542 0.038 Uiso 1 1 d R . .
C33 C 0.2109(5) 0.4814(2) 0.7070(2) 0.0315(13) Uani 1 1 d . . .
H33 H 0.2324 0.4610 0.7389 0.038 Uiso 1 1 d R . .
C34 C 0.1338(5) 0.5356(2) 0.6993(2) 0.0299(13) Uani 1 1 d . . .
C35 C 0.0796(5) 0.5815(2) 0.7371(2) 0.0288(13) Uani 1 1 d . . .
C36 C -0.0558(5) 0.6030(2) 0.7199(2) 0.0281(13) Uani 1 1 d . . .
C37 C -0.1089(6) 0.6633(2) 0.7094(2) 0.0352(14) Uani 1 1 d . . .
H37 H -0.0621 0.7035 0.7111 0.042 Uiso 1 1 d R . .
C38 C -0.2432(6) 0.6546(2) 0.6962(2) 0.0330(14) Uani 1 1 d . . .
H38 H -0.3048 0.6880 0.6868 0.040 Uiso 1 1 d R . .
C39 C -0.2700(5) 0.5906(2) 0.6983(2) 0.0259(13) Uani 1 1 d . . .
C40 C -0.3966(5) 0.5532(2) 0.6908(2) 0.0297(13) Uani 1 1 d . . .
C41 C -0.3891(5) 0.4992(2) 0.6527(2) 0.0288(13) Uani 1 1 d . . .
C42 C -0.4331(5) 0.4354(2) 0.6535(2) 0.0306(13) Uani 1 1 d . . .
H42 H -0.4676 0.4135 0.6815 0.037 Uiso 1 1 d R . .
C43 C -0.4190(5) 0.4091(2) 0.6051(2) 0.0316(14) Uani 1 1 d . . .
H43 H -0.4402 0.3659 0.5939 0.038 Uiso 1 1 d R . .
C44 C -0.3693(5) 0.4560(2) 0.5758(2) 0.0253(13) Uani 1 1 d . . .
C45 C 0.4149(6) 0.3078(3) 0.4315(3) 0.0453(16) Uani 1 1 d . . .
H45A H 0.3938 0.2705 0.4509 0.068 Uiso 1 1 d R . .
H45B H 0.4336 0.2944 0.3982 0.068 Uiso 1 1 d R . .
H45C H 0.4897 0.3291 0.4474 0.068 Uiso 1 1 d R . .
C46 C 0.3375(6) 0.4152(3) 0.3978(2) 0.0468(17) Uani 1 1 d . . .
H46A H 0.2658 0.4450 0.3955 0.070 Uiso 1 1 d R . .
H46B H 0.4125 0.4361 0.4137 0.070 Uiso 1 1 d R . .
H46C H 0.3564 0.4015 0.3646 0.070 Uiso 1 1 d R . .
C47 C -0.2588(6) 0.2674(2) 0.3647(2) 0.0382(15) Uani 1 1 d . . .
H47A H -0.2403 0.2309 0.3864 0.057 Uiso 1 1 d R . .
H47B H -0.3491 0.2786 0.3653 0.057 Uiso 1 1 d R . .
H47C H -0.2394 0.2566 0.3310 0.057 Uiso 1 1 d R . .
C48 C -0.2121(6) 0.3833(2) 0.3483(2) 0.0381(15) Uani 1 1 d . . .
H48A H -0.1601 0.4198 0.3596 0.057 Uiso 1 1 d R . .
H48B H -0.1928 0.3722 0.3146 0.057 Uiso 1 1 d R . .
H48C H -0.3026 0.3942 0.3490 0.057 Uiso 1 1 d R . .
C49 C -0.4218(6) 0.6638(2) 0.3652(2) 0.0374(14) Uani 1 1 d . . .
H49A H -0.4344 0.6967 0.3898 0.056 Uiso 1 1 d R . .
H49B H -0.3956 0.6836 0.3348 0.056 Uiso 1 1 d R . .
H49C H -0.5017 0.6406 0.3581 0.056 Uiso 1 1 d R . .
C50 C -0.2942(6) 0.5642(2) 0.3474(2) 0.0422(15) Uani 1 1 d . . .
H50A H -0.2279 0.5349 0.3603 0.063 Uiso 1 1 d R . .
H50B H -0.3740 0.5409 0.3403 0.063 Uiso 1 1 d R . .
H50C H -0.2679 0.5839 0.3170 0.063 Uiso 1 1 d R . .
C51 C 0.2016(6) 0.5986(2) 0.3868(2) 0.0349(14) Uani 1 1 d . . .
H51A H 0.1501 0.5608 0.3920 0.052 Uiso 1 1 d R . .
H51B H 0.1837 0.6143 0.3531 0.052 Uiso 1 1 d R . .
H51C H 0.2922 0.5879 0.3918 0.052 Uiso 1 1 d R . .
C52 C 0.2489(6) 0.7117(2) 0.4172(2) 0.0384(15) Uani 1 1 d . . .
H52A H 0.2288 0.7452 0.4405 0.058 Uiso 1 1 d R . .
H52B H 0.3393 0.7006 0.4222 0.058 Uiso 1 1 d R . .
H52C H 0.2308 0.7270 0.3834 0.058 Uiso 1 1 d R . .
C53 C 0.0783(6) 0.5498(3) 0.7896(2) 0.0456(16) Uani 1 1 d . . .
H53A H 0.0448 0.5799 0.8130 0.068 Uiso 1 1 d R . .
H53B H 0.0233 0.5122 0.7870 0.068 Uiso 1 1 d R . .
H53C H 0.1647 0.5371 0.8012 0.068 Uiso 1 1 d R . .
C54 C 0.1692(6) 0.6414(3) 0.7413(2) 0.0483(17) Uani 1 1 d . . .
H54A H 0.1708 0.6614 0.7087 0.072 Uiso 1 1 d R . .
H54B H 0.1375 0.6720 0.7648 0.072 Uiso 1 1 d R . .
H54C H 0.2555 0.6281 0.7525 0.072 Uiso 1 1 d R . .
C55 C -0.4327(6) 0.5258(2) 0.7414(2) 0.0368(14) Uani 1 1 d . . .
H55A H -0.5131 0.5023 0.7378 0.055 Uiso 1 1 d R . .
H55B H -0.3641 0.4973 0.7536 0.055 Uiso 1 1 d R . .
H55C H -0.4408 0.5607 0.7648 0.055 Uiso 1 1 d R . .
C56 C -0.5051(5) 0.6007(2) 0.6715(2) 0.0374(15) Uani 1 1 d . . .
H56A H -0.5865 0.5782 0.6666 0.056 Uiso 1 1 d R . .
H56B H -0.5133 0.6352 0.6953 0.056 Uiso 1 1 d R . .
H56C H -0.4815 0.6183 0.6400 0.056 Uiso 1 1 d R . .
O1W O -0.0241(4) 0.48661(17) 0.43922(15) 0.0385(10) Uani 1 1 d G . .
H1WA H 0.0241 0.4984 0.4622 0.058 Uiso 1 1 d G . .
H1WB H -0.0194 0.4901 0.4094 0.058 Uiso 1 1 d G . .
O1A O -0.1282(4) 0.60334(17) 0.59356(18) 0.0455(11) Uani 1 1 d . . .
C1A C -0.1264(6) 0.6402(3) 0.5481(2) 0.0401(15) Uani 1 1 d . . .
H1AA H -0.1567 0.6134 0.5202 0.048 Uiso 1 1 d R . .
H1AB H -0.0389 0.6532 0.5429 0.048 Uiso 1 1 d R . .
C2A C -0.2105(7) 0.7004(3) 0.5500(3) 0.0558(19) Uani 1 1 d . . .
H2AA H -0.2086 0.7245 0.5192 0.084 Uiso 1 1 d R . .
H2AB H -0.2981 0.6871 0.5548 0.084 Uiso 1 1 d R . .
H2AC H -0.1793 0.7272 0.5777 0.084 Uiso 1 1 d R . .
C1B C -0.0862(6) 0.3987(3) 0.6514(2) 0.0387(15) Uani 1 1 d . . .
H1BF H -0.1492 0.4303 0.6394 0.058 Uiso 1 1 d R . .
H1BD H -0.0986 0.3601 0.6315 0.058 Uiso 1 1 d R . .
H1BE H -0.0009 0.4157 0.6471 0.058 Uiso 1 1 d R . .
C2B C -0.1038(6) 0.3852(2) 0.7058(2) 0.0368(15) Uani 1 1 d . . .
O3B O -0.1331(4) 0.42453(16) 0.73638(16) 0.0449(11) Uani 1 1 d . . .
O4B O -0.0831(4) 0.32198(15) 0.71730(15) 0.0428(11) Uani 1 1 d . . .
C5B C -0.0965(8) 0.3052(3) 0.7694(2) 0.059(2) Uani 1 1 d . . .
H5BC H -0.1849 0.3120 0.7775 0.071 Uiso 1 1 d R . .
H5BD H -0.0404 0.3314 0.7912 0.071 Uiso 1 1 d R . .
C6B C -0.0623(9) 0.2347(3) 0.7757(3) 0.090(3) Uani 1 1 d . . .
H6BD H -0.0707 0.2208 0.8098 0.135 Uiso 1 1 d R . .
H6BE H -0.1190 0.2094 0.7534 0.135 Uiso 1 1 d R . .
H6BF H 0.0260 0.2289 0.7672 0.135 Uiso 1 1 d R . .
N1' N 0.1660(4) -0.05338(17) 0.54733(16) 0.0261(11) Uani 1 1 d . . .
N2' N 0.4015(4) -0.11786(17) 0.63248(17) 0.0269(11) Uani 1 1 d . . .
H2N' H 0.3881 -0.0769 0.6352 0.032 Uiso 1 1 calc R . .
N3' N 0.6472(5) -0.01600(18) 0.59360(17) 0.0318(11) Uani 1 1 d . . .
N4' N 0.6164(4) 0.11315(17) 0.59512(17) 0.0272(11) Uani 1 1 d . . .
H4N' H 0.6348 0.0820 0.6159 0.033 Uiso 1 1 calc R . .
N5' N 0.2904(4) 0.16019(17) 0.63684(18) 0.0305(11) Uani 1 1 d . . .
H5'N H 0.3070 0.1235 0.6233 0.037 Uiso 1 1 calc R . .
N6' N 0.0925(4) 0.07444(18) 0.54596(17) 0.0303(11) Uani 1 1 d . . .
H6'N H 0.0814 0.0405 0.5639 0.036 Uiso 1 1 calc R . .
N7' N 0.2296(4) -0.02873(18) 0.39126(17) 0.0316(11) Uani 1 1 d . . .
H7N' H 0.2689 -0.0614 0.4054 0.038 Uiso 1 1 calc R . .
N8' N 0.5147(4) -0.04039(18) 0.32889(17) 0.0290(11) Uani 1 1 d . . .
H8N' H 0.5075 0.0009 0.3250 0.035 Uiso 1 1 calc R . .
N9' N 0.7037(4) 0.00435(17) 0.43888(17) 0.0296(11) Uani 1 1 d . . .
H9'N H 0.6708 -0.0320 0.4475 0.035 Uiso 1 1 calc R . .
C1' C 0.1474(5) -0.0471(2) 0.4948(2) 0.0230(12) Uani 1 1 d . . .
C2' C 0.1160(5) -0.1083(2) 0.4734(2) 0.0310(13) Uani 1 1 d . . .
H2' H 0.1043 -0.1175 0.4381 0.037 Uiso 1 1 d R . .
C3' C 0.1127(5) -0.1509(2) 0.5121(2) 0.0333(14) Uani 1 1 d . . .
H3' H 0.0872 -0.1956 0.5100 0.040 Uiso 1 1 d R . .
C4' C 0.1451(5) -0.1165(2) 0.5573(2) 0.0255(12) Uani 1 1 d . . .
C5' C 0.1655(6) -0.1435(2) 0.6107(2) 0.0308(13) Uani 1 1 d . . .
C6' C 0.3056(5) -0.1630(2) 0.6198(2) 0.0292(13) Uani 1 1 d . . .
C7' C 0.3678(6) -0.2215(2) 0.6188(2) 0.0335(14) Uani 1 1 d . . .
H7' H 0.3275 -0.2626 0.6112 0.040 Uiso 1 1 d R . .
C8' C 0.5002(6) -0.2110(2) 0.6318(2) 0.0374(15) Uani 1 1 d . . .
H8' H 0.5670 -0.2435 0.6350 0.045 Uiso 1 1 d R . .
C9' C 0.5192(5) -0.1467(2) 0.6401(2) 0.0257(13) Uani 1 1 d . . .
C10' C 0.6407(5) -0.1081(2) 0.6549(2) 0.0304(13) Uani 1 1 d . . .
C11' C 0.6861(5) -0.0763(2) 0.6078(2) 0.0279(13) Uani 1 1 d . . .
C12' C 0.7711(6) -0.1030(2) 0.5733(2) 0.0348(14) Uani 1 1 d . . .
H12' H 0.8146 -0.1441 0.5763 0.042 Uiso 1 1 d R . .
C13' C 0.7829(6) -0.0586(2) 0.5353(2) 0.0303(13) Uani 1 1 d . . .
H13' H 0.8323 -0.0633 0.5061 0.036 Uiso 1 1 d R . .
C14' C 0.7036(5) -0.0036(2) 0.5474(2) 0.0274(13) Uani 1 1 d . . .
C15' C 0.6866(5) 0.0546(2) 0.5221(2) 0.0257(12) Uani 1 1 d . . .
C16' C 0.6370(6) 0.1113(2) 0.5448(2) 0.0284(13) Uani 1 1 d . . .
C17' C 0.5953(5) 0.1718(2) 0.5247(2) 0.0292(13) Uani 1 1 d . . .
H17' H 0.5973 0.1857 0.4903 0.035 Uiso 1 1 d R . .
C18' C 0.5495(6) 0.2080(2) 0.5642(2) 0.0345(14) Uani 1 1 d . . .
H18' H 0.5121 0.2506 0.5620 0.041 Uiso 1 1 d R . .
C19' C 0.5623(5) 0.1715(2) 0.6082(2) 0.0316(14) Uani 1 1 d . . .
C20' C 0.5262(5) 0.1858(2) 0.6613(2) 0.0315(14) Uani 1 1 d . . .
C21' C 0.3833(5) 0.2014(2) 0.6595(2) 0.0280(13) Uani 1 1 d . . .
C22' C 0.3163(6) 0.2534(2) 0.6764(2) 0.0383(15) Uani 1 1 d . . .
H22' H 0.3560 0.2897 0.6940 0.046 Uiso 1 1 d R . .
C23' C 0.1816(6) 0.2440(2) 0.6638(2) 0.0377(15) Uani 1 1 d . . .
H23' H 0.1118 0.2726 0.6711 0.045 Uiso 1 1 d R . .
C24' C 0.1679(5) 0.1862(2) 0.6391(2) 0.0285(13) Uani 1 1 d . . .
C25' C 0.0486(5) 0.1530(2) 0.6148(2) 0.0307(14) Uani 1 1 d . . .
C26' C 0.0759(5) 0.1358(2) 0.5621(2) 0.0303(14) Uani 1 1 d . . .
C27' C 0.0994(6) 0.1762(2) 0.5211(2) 0.0361(15) Uani 1 1 d . . .
H27' H 0.0930 0.2226 0.5214 0.043 Uiso 1 1 d R . .
C28' C 0.1354(6) 0.1383(2) 0.4814(2) 0.0362(14) Uani 1 1 d . . .
H28' H 0.1566 0.1541 0.4490 0.043 Uiso 1 1 d R . .
C29' C 0.1300(5) 0.0732(2) 0.4965(2) 0.0290(14) Uani 1 1 d . . .
C30' C 0.1478(5) 0.0138(2) 0.4703(2) 0.0268(13) Uani 1 1 d . . .
C31' C 0.1625(5) 0.0177(2) 0.4164(2) 0.0228(12) Uani 1 1 d . . .
C32' C 0.1133(5) 0.0603(2) 0.3804(2) 0.0324(14) Uani 1 1 d . . .
H32' H 0.0593 0.0968 0.3870 0.039 Uiso 1 1 d R . .
C33' C 0.1519(5) 0.0400(2) 0.3338(2) 0.0314(13) Uani 1 1 d . . .
H33' H 0.1302 0.0607 0.3021 0.038 Uiso 1 1 d R . .
C34' C 0.2252(5) -0.0159(2) 0.3407(2) 0.0291(13) Uani 1 1 d . . .
C35' C 0.2803(6) -0.0604(2) 0.3032(2) 0.0351(14) Uani 1 1 d . . .
C36' C 0.4146(5) -0.0830(2) 0.3212(2) 0.0304(13) Uani 1 1 d . . .
C37' C 0.4649(6) -0.1434(2) 0.3322(2) 0.0362(14) Uani 1 1 d . . .
H37' H 0.4154 -0.1828 0.3298 0.043 Uiso 1 1 d R . .
C38' C 0.5987(6) -0.1364(2) 0.3459(2) 0.0351(14) Uani 1 1 d . . .
H38' H 0.6590 -0.1706 0.3547 0.042 Uiso 1 1 d R . .
C39' C 0.6287(6) -0.0716(2) 0.34361(19) 0.0280(13) Uani 1 1 d . . .
C40' C 0.7555(5) -0.0356(2) 0.3529(2) 0.0293(13) Uani 1 1 d . . .
C41' C 0.7464(5) 0.0171(2) 0.3923(2) 0.0251(12) Uani 1 1 d . . .
C42' C 0.7935(5) 0.0804(2) 0.3943(2) 0.0329(14) Uani 1 1 d . . .
H42' H 0.8284 0.1030 0.3666 0.039 Uiso 1 1 d R . .
C43' C 0.7791(5) 0.1053(2) 0.4423(2) 0.0301(13) Uani 1 1 d . . .
H43' H 0.8049 0.1475 0.4544 0.036 Uiso 1 1 d R . .
C44' C 0.7204(5) 0.0576(2) 0.4702(2) 0.0269(13) Uani 1 1 d . . .
C45' C 0.1248(6) -0.0926(2) 0.6482(2) 0.0367(15) Uani 1 1 d . . .
H45D H 0.1769 -0.0542 0.6464 0.055 Uiso 1 1 d R . .
H45E H 0.0349 -0.0818 0.6411 0.055 Uiso 1 1 d R . .
H45F H 0.1364 -0.1107 0.6814 0.055 Uiso 1 1 d R . .
C46' C 0.0803(6) -0.2047(2) 0.6154(2) 0.0383(15) Uani 1 1 d . . .
H46D H 0.1035 -0.2371 0.5917 0.058 Uiso 1 1 d R . .
H46E H 0.0923 -0.2217 0.6490 0.058 Uiso 1 1 d R . .
H46F H -0.0092 -0.1928 0.6086 0.058 Uiso 1 1 d R . .
C47' C 0.7464(6) -0.1524(3) 0.6772(2) 0.0439(16) Uani 1 1 d . . .
H47D H 0.7676 -0.1845 0.6529 0.066 Uiso 1 1 d R . .
H47E H 0.8228 -0.1277 0.6872 0.066 Uiso 1 1 d R . .
H47F H 0.7149 -0.1734 0.7062 0.066 Uiso 1 1 d R . .
C48' C 0.6097(6) -0.0555(2) 0.6936(2) 0.0372(14) Uani 1 1 d . . .
H48D H 0.5437 -0.0278 0.6780 0.056 Uiso 1 1 d R . .
H48E H 0.5771 -0.0759 0.7226 0.056 Uiso 1 1 d R . .
H48F H 0.6851 -0.0302 0.7036 0.056 Uiso 1 1 d R . .
C49' C 0.6045(6) 0.2448(2) 0.6812(2) 0.0389(15) Uani 1 1 d . . .
H49D H 0.5845 0.2806 0.6590 0.058 Uiso 1 1 d R . .
H49E H 0.5807 0.2554 0.7145 0.058 Uiso 1 1 d R . .
H49F H 0.6960 0.2358 0.6820 0.058 Uiso 1 1 d R . .
C50' C 0.5571(5) 0.1276(2) 0.6962(2) 0.0328(14) Uani 1 1 d . . .
H50D H 0.5095 0.0900 0.6843 0.049 Uiso 1 1 d R . .
H50E H 0.6487 0.1187 0.6970 0.049 Uiso 1 1 d R . .
H50F H 0.5333 0.1383 0.7295 0.049 Uiso 1 1 d R . .
C51' C -0.0673(5) 0.2004(2) 0.6131(2) 0.0393(16) Uani 1 1 d . . .
H51D H -0.0436 0.2381 0.5946 0.059 Uiso 1 1 d R . .
H51E H -0.1438 0.1812 0.5968 0.059 Uiso 1 1 d R . .
H51F H -0.0846 0.2127 0.6468 0.059 Uiso 1 1 d R . .
C52' C 0.0127(6) 0.0919(2) 0.6449(2) 0.0423(16) Uani 1 1 d . . .
H52D H 0.0840 0.0619 0.6454 0.063 Uiso 1 1 d R . .
H52E H -0.0042 0.1036 0.6787 0.063 Uiso 1 1 d R . .
H52F H -0.0634 0.0720 0.6288 0.063 Uiso 1 1 d R . .
C53' C 0.2833(6) -0.0276(3) 0.2525(2) 0.0402(15) Uani 1 1 d . . .
H53D H 0.3390 0.0097 0.2554 0.060 Uiso 1 1 d R . .
H53E H 0.3156 -0.0573 0.2286 0.060 Uiso 1 1 d R . .
H53F H 0.1968 -0.0143 0.2414 0.060 Uiso 1 1 d R . .
C54' C 0.1905(6) -0.1206(3) 0.2961(2) 0.0453(16) Uani 1 1 d . . .
H54D H 0.1050 -0.1064 0.2844 0.068 Uiso 1 1 d R . .
H54E H 0.2239 -0.1495 0.2717 0.068 Uiso 1 1 d R . .
H54F H 0.1860 -0.1428 0.3276 0.068 Uiso 1 1 d R . .
C55' C 0.7922(6) -0.0053(3) 0.3030(2) 0.0404(14) Uani 1 1 d . . .
H55D H 0.7245 0.0235 0.2904 0.061 Uiso 1 1 d R . .
H55E H 0.8719 0.0185 0.3086 0.061 Uiso 1 1 d R . .
H55F H 0.8036 -0.0391 0.2789 0.061 Uiso 1 1 d R . .
C56' C 0.8625(6) -0.0823(3) 0.3715(2) 0.0393(15) Uani 1 1 d . . .
H56D H 0.8405 -0.1014 0.4027 0.059 Uiso 1 1 d R . .
H56E H 0.8736 -0.1158 0.3471 0.059 Uiso 1 1 d R . .
H56F H 0.9419 -0.0582 0.3768 0.059 Uiso 1 1 d R . .
O1W' O 0.3612(4) 0.02343(17) 0.60339(15) 0.0369(10) Uani 1 1 d G . .
H1WC H 0.4321 0.0182 0.5935 0.055 Uiso 1 1 d G . .
H1WD H 0.3137 0.0077 0.5817 0.055 Uiso 1 1 d G . .
O1A' O 0.4757(4) -0.08655(18) 0.44758(18) 0.0436(11) Uani 1 1 d . . .
C1A' C 0.4675(7) -0.1259(3) 0.4926(2) 0.0475(17) Uani 1 1 d . . .
H1AC H 0.3781 -0.1353 0.4976 0.057 Uiso 1 1 d R . .
H1AD H 0.5036 -0.1022 0.5213 0.057 Uiso 1 1 d R . .
C2A' C 0.5391(7) -0.1892(3) 0.4887(3) 0.0553(19) Uani 1 1 d . . .
H2AD H 0.5346 -0.2154 0.5183 0.083 Uiso 1 1 d R . .
H2AE H 0.5021 -0.2124 0.4599 0.083 Uiso 1 1 d R . .
H2AF H 0.6284 -0.1791 0.4837 0.083 Uiso 1 1 d R . .
C1B' C 0.4459(6) 0.1154(3) 0.3955(2) 0.0408(15) Uani 1 1 d . . .
H1BC H 0.3582 0.1012 0.3990 0.061 Uiso 1 1 d R . .
H1BA H 0.4625 0.1528 0.4165 0.061 Uiso 1 1 d R . .
H1BB H 0.5044 0.0814 0.4067 0.061 Uiso 1 1 d R . .
C2B' C 0.4605(6) 0.1321(2) 0.3425(2) 0.0359(14) Uani 1 1 d . . .
O3B' O 0.4956(4) 0.09619(17) 0.30987(15) 0.0443(11) Uani 1 1 d . . .
O4B' O 0.4329(5) 0.19472(17) 0.33369(16) 0.0545(12) Uani 1 1 d . . .
C5B' C 0.4356(8) 0.2163(3) 0.2811(2) 0.0572(19) Uani 1 1 d . . .
H5BA H 0.5097 0.1976 0.2666 0.069 Uiso 1 1 d R . .
H5BB H 0.4418 0.2626 0.2790 0.069 Uiso 1 1 d R . .
C6B' C 0.3183(7) 0.1946(3) 0.2529(2) 0.070(2) Uani 1 1 d . . .
H6BA H 0.3175 0.2069 0.2181 0.105 Uiso 1 1 d R . .
H6BB H 0.3134 0.1482 0.2554 0.105 Uiso 1 1 d R . .
H6BC H 0.2450 0.2136 0.2678 0.105 Uiso 1 1 d R . .
H1AE H -0.160(6) 0.627(3) 0.620(3) 0.06(2) Uiso 1 1 d . . .
H1AF H 0.480(10) -0.102(4) 0.416(4) 0.16(4) Uiso 1 1 d . . .

loop_
_atom_site_aniso_label
_atom_site_aniso_U_11
_atom_site_aniso_U_22
_atom_site_aniso_U_33
_atom_site_aniso_U_23
_atom_site_aniso_U_13
_atom_site_aniso_U_12
N1 0.032(3) 0.018(2) 0.031(3) 0.0016(18) 0.005(2) -0.0015(17)
N2 0.035(3) 0.018(2) 0.037(3) -0.0087(18) 0.001(2) -0.0032(19)
N3 0.026(3) 0.021(2) 0.033(3) 0.0047(18) 0.001(2) 0.0019(18)
N4 0.038(3) 0.021(2) 0.028(3) -0.0005(19) 0.005(2) -0.0006(19)
N5 0.036(3) 0.0126(19) 0.042(3) 0.0015(18) 0.003(2) 0.0038(19)
N6 0.030(3) 0.018(2) 0.032(3) -0.0011(18) 0.005(2) -0.0002(18)
N7 0.024(3) 0.026(2) 0.030(3) -0.0012(18) 0.007(2) 0.0068(18)
N8 0.029(3) 0.0133(19) 0.032(3) 0.0003(17) 0.006(2) 0.0020(18)
N9 0.037(3) 0.019(2) 0.026(3) 0.0032(18) 0.003(2) -0.0012(18)
C1 0.026(3) 0.019(3) 0.028(3) 0.000(2) 0.002(3) -0.002(2)
C2 0.037(4) 0.030(3) 0.034(3) -0.001(3) 0.009(3) -0.004(2)
C3 0.031(4) 0.023(3) 0.048(4) 0.003(3) 0.003(3) 0.001(2)
C4 0.019(3) 0.021(3) 0.045(4) -0.007(3) -0.004(3) -0.002(2)
C5 0.022(3) 0.020(2) 0.038(4) -0.004(2) 0.004(3) -0.002(2)
C6 0.031(4) 0.021(3) 0.034(3) -0.001(2) 0.007(3) 0.005(2)
C7 0.032(4) 0.027(3) 0.041(4) 0.000(2) 0.008(3) 0.003(2)
C8 0.034(4) 0.025(3) 0.042(4) -0.007(2) 0.001(3) -0.003(2)
C9 0.031(4) 0.020(3) 0.026(3) 0.000(2) 0.004(3) -0.003(2)
C10 0.026(3) 0.030(3) 0.027(3) -0.003(2) 0.002(3) 0.004(2)
C11 0.026(3) 0.031(3) 0.024(3) -0.003(2) 0.004(3) -0.004(2)
C12 0.033(4) 0.025(3) 0.034(4) 0.000(2) 0.001(3) -0.001(2)
C13 0.040(4) 0.022(3) 0.040(4) 0.003(2) 0.004(3) -0.004(2)
C14 0.024(3) 0.027(3) 0.023(3) -0.001(2) 0.001(2) -0.004(2)
C15 0.027(3) 0.022(3) 0.034(4) -0.001(2) -0.001(3) 0.003(2)
C16 0.036(4) 0.021(3) 0.028(3) -0.003(2) 0.002(3) 0.004(2)
C17 0.031(4) 0.033(3) 0.036(4) 0.003(3) 0.009(3) 0.005(2)
C18 0.033(4) 0.036(3) 0.032(4) -0.002(3) 0.003(3) 0.012(2)
C19 0.032(3) 0.030(3) 0.032(3) 0.003(2) 0.000(3) -0.007(2)
C20 0.030(3) 0.031(3) 0.029(3) 0.002(2) 0.002(3) -0.003(2)
C21 0.031(3) 0.024(3) 0.020(3) 0.002(2) 0.008(2) 0.005(2)
C22 0.028(4) 0.023(3) 0.046(4) 0.003(2) 0.003(3) 0.005(2)
C23 0.037(4) 0.022(3) 0.051(4) 0.008(2) 0.001(3) -0.003(2)
C24 0.027(3) 0.026(3) 0.024(3) -0.002(2) 0.004(2) 0.000(2)
C25 0.032(4) 0.028(3) 0.036(3) 0.004(2) 0.004(3) -0.004(2)
C26 0.020(3) 0.024(3) 0.041(4) -0.004(2) 0.002(3) 0.002(2)
C27 0.028(3) 0.026(3) 0.037(3) 0.001(2) 0.002(3) 0.005(2)
C28 0.031(3) 0.030(3) 0.029(3) -0.008(2) 0.004(3) 0.001(2)
C29 0.022(3) 0.022(3) 0.040(4) -0.007(2) 0.000(3) -0.001(2)
C30 0.015(3) 0.019(3) 0.036(4) 0.000(2) 0.002(2) 0.0010(19)
C31 0.021(3) 0.022(3) 0.033(3) -0.001(2) 0.003(2) 0.000(2)
C32 0.028(3) 0.030(3) 0.038(4) -0.004(2) 0.003(3) 0.003(2)
C33 0.034(3) 0.037(3) 0.023(3) 0.001(2) 0.001(3) 0.001(2)
C34 0.017(3) 0.036(3) 0.037(4) -0.002(2) 0.003(3) -0.005(2)
C35 0.028(3) 0.036(3) 0.023(3) -0.009(2) 0.006(2) 0.001(2)
C36 0.031(3) 0.030(3) 0.023(3) -0.005(2) 0.005(2) -0.004(2)
C37 0.036(4) 0.033(3) 0.037(4) -0.003(2) 0.005(3) -0.008(2)
C38 0.036(4) 0.032(3) 0.032(3) 0.004(2) 0.006(3) 0.005(2)
C39 0.027(3) 0.018(2) 0.033(3) -0.001(2) 0.006(2) 0.003(2)
C40 0.033(4) 0.032(3) 0.025(3) 0.000(2) 0.006(3) 0.007(2)
C41 0.036(4) 0.026(3) 0.024(3) 0.004(2) 0.002(3) 0.010(2)
C42 0.034(4) 0.026(3) 0.033(3) 0.005(2) 0.012(3) 0.001(2)
C43 0.034(3) 0.020(3) 0.041(4) 0.003(2) 0.003(3) -0.007(2)
C44 0.030(3) 0.022(3) 0.024(3) -0.004(2) 0.002(3) -0.001(2)
C45 0.035(4) 0.049(3) 0.053(4) -0.011(3) 0.014(3) -0.001(3)
C46 0.052(5) 0.048(3) 0.042(4) -0.006(3) 0.016(3) -0.009(3)
C47 0.036(4) 0.044(3) 0.035(4) -0.011(3) 0.005(3) -0.006(3)
C48 0.046(4) 0.033(3) 0.036(4) -0.001(2) 0.005(3) 0.009(3)
C49 0.031(3) 0.044(3) 0.037(4) 0.015(3) 0.002(3) 0.004(3)
C50 0.057(4) 0.035(3) 0.036(4) -0.004(3) 0.013(3) -0.010(3)
C51 0.036(4) 0.032(3) 0.037(4) 0.007(2) 0.009(3) 0.006(2)
C52 0.034(4) 0.035(3) 0.046(4) 0.008(3) 0.006(3) -0.003(2)
C53 0.035(4) 0.064(4) 0.038(4) -0.010(3) -0.003(3) 0.006(3)
C54 0.040(4) 0.048(3) 0.056(4) -0.025(3) 0.003(3) -0.010(3)
C55 0.030(3) 0.041(3) 0.041(4) 0.000(3) 0.011(3) -0.007(2)
C56 0.028(3) 0.035(3) 0.049(4) -0.004(3) 0.004(3) 0.003(2)
O1W 0.046(3) 0.0288(19) 0.040(3) -0.0058(19) 0.000(2) 0.0021(17)
O1A 0.057(3) 0.035(2) 0.045(3) 0.003(2) 0.011(2) 0.0060(19)
C1A 0.035(4) 0.050(4) 0.036(4) 0.007(3) 0.004(3) 0.002(3)
C2A 0.060(5) 0.042(3) 0.065(5) 0.001(3) -0.003(4) 0.002(3)
C1B 0.028(4) 0.045(3) 0.043(4) 0.001(3) 0.000(3) 0.002(3)
C2B 0.028(3) 0.025(3) 0.057(4) 0.003(3) 0.005(3) -0.001(2)
O3B 0.064(3) 0.0257(19) 0.047(3) -0.0008(18) 0.018(2) 0.0102(18)
O4B 0.062(3) 0.029(2) 0.038(3) 0.0001(17) 0.012(2) 0.0128(18)
C5B 0.097(6) 0.042(3) 0.039(4) 0.000(3) 0.014(4) 0.022(3)
C6B 0.148(8) 0.050(4) 0.072(5) 0.019(4) 0.014(5) 0.039(4)
N1' 0.027(3) 0.019(2) 0.031(3) -0.0008(18) -0.001(2) 0.0023(17)
N2' 0.026(3) 0.017(2) 0.038(3) -0.0018(18) 0.003(2) 0.0015(18)
N3' 0.041(3) 0.026(2) 0.029(3) 0.0014(19) 0.005(2) 0.006(2)
N4' 0.035(3) 0.020(2) 0.027(3) 0.0000(18) 0.005(2) 0.0010(18)
N5' 0.031(3) 0.020(2) 0.041(3) -0.0091(19) 0.006(2) 0.0042(19)
N6' 0.037(3) 0.018(2) 0.037(3) 0.0048(19) 0.005(2) 0.0017(18)
N7' 0.038(3) 0.024(2) 0.033(3) -0.0022(19) 0.000(2) 0.0035(19)
N8' 0.030(3) 0.019(2) 0.038(3) -0.0016(18) 0.004(2) 0.0024(19)
N9' 0.042(3) 0.016(2) 0.031(3) 0.0006(18) 0.007(2) 0.0008(19)
C1' 0.020(3) 0.020(3) 0.029(3) -0.004(2) 0.002(2) 0.000(2)
C2' 0.025(3) 0.029(3) 0.039(4) 0.000(3) 0.001(3) 0.001(2)
C3' 0.031(3) 0.028(3) 0.041(4) -0.005(3) 0.001(3) -0.001(2)
C4' 0.019(3) 0.029(3) 0.028(3) -0.004(2) -0.001(2) 0.001(2)
C5' 0.031(4) 0.027(3) 0.034(3) -0.004(2) 0.007(3) -0.004(2)
C6' 0.032(4) 0.026(3) 0.030(3) 0.001(2) 0.002(3) -0.002(2)
C7' 0.035(4) 0.020(3) 0.045(4) -0.002(2) -0.004(3) 0.000(2)
C8' 0.037(4) 0.034(3) 0.041(4) 0.002(3) -0.001(3) 0.009(3)
C9' 0.023(3) 0.019(3) 0.034(3) 0.002(2) -0.002(3) 0.000(2)
C10' 0.030(3) 0.031(3) 0.030(3) 0.007(2) -0.003(3) 0.000(2)
C11' 0.024(3) 0.027(3) 0.032(3) -0.002(2) -0.001(3) 0.003(2)
C12' 0.034(4) 0.032(3) 0.039(4) 0.003(3) 0.004(3) 0.003(2)
C13' 0.031(4) 0.036(3) 0.024(3) -0.002(2) 0.002(3) 0.008(2)
C14' 0.027(3) 0.029(3) 0.027(3) 0.000(2) 0.004(3) 0.004(2)
C15' 0.026(3) 0.028(3) 0.024(3) -0.003(2) 0.003(2) -0.005(2)
C16' 0.036(4) 0.021(3) 0.028(4) -0.001(2) 0.002(3) 0.000(2)
C17' 0.029(3) 0.032(3) 0.027(3) 0.003(2) 0.008(3) 0.003(2)
C18' 0.042(4) 0.023(3) 0.039(4) 0.003(3) 0.007(3) 0.008(2)
C19' 0.024(3) 0.029(3) 0.042(4) -0.005(3) 0.001(3) -0.003(2)
C20' 0.034(4) 0.028(3) 0.033(4) -0.005(2) 0.009(3) -0.001(2)
C21' 0.031(4) 0.021(3) 0.033(3) -0.004(2) 0.003(3) 0.005(2)
C22' 0.042(4) 0.029(3) 0.044(4) -0.006(3) 0.006(3) 0.001(3)
C23' 0.030(4) 0.035(3) 0.049(4) -0.011(3) 0.009(3) 0.008(2)
C24' 0.022(3) 0.023(3) 0.041(4) -0.007(2) 0.002(3) 0.002(2)
C25' 0.035(4) 0.022(3) 0.035(4) -0.004(2) 0.005(3) 0.000(2)
C26' 0.030(4) 0.019(3) 0.042(4) 0.001(2) 0.005(3) 0.003(2)
C27' 0.041(4) 0.026(3) 0.041(4) -0.002(3) 0.006(3) -0.003(2)
C28' 0.033(4) 0.035(3) 0.041(4) 0.003(3) 0.006(3) -0.005(2)
C29' 0.031(3) 0.020(3) 0.037(4) -0.001(2) 0.007(3) 0.002(2)
C30' 0.021(3) 0.024(3) 0.035(4) -0.003(2) -0.001(3) 0.003(2)
C31' 0.018(3) 0.023(3) 0.027(3) -0.001(2) 0.001(2) 0.004(2)
C32' 0.034(4) 0.028(3) 0.035(3) 0.000(2) -0.002(3) 0.005(2)
C33' 0.029(3) 0.034(3) 0.030(3) 0.006(2) -0.001(3) -0.002(2)
C34' 0.033(3) 0.036(3) 0.018(3) -0.002(2) 0.001(2) -0.007(2)
C35' 0.031(3) 0.041(3) 0.033(3) -0.004(3) -0.002(3) -0.004(3)
C36' 0.030(3) 0.031(3) 0.030(3) -0.004(2) 0.004(3) -0.005(2)
C37' 0.041(4) 0.030(3) 0.037(4) 0.000(2) 0.005(3) -0.001(3)
C38' 0.045(4) 0.030(3) 0.030(3) 0.002(2) -0.001(3) 0.006(3)
C39' 0.038(4) 0.025(3) 0.020(3) 0.002(2) 0.000(3) 0.003(2)
C40' 0.024(3) 0.034(3) 0.030(3) -0.003(2) 0.001(3) 0.003(2)
C41' 0.022(3) 0.029(3) 0.024(3) 0.004(2) 0.007(2) 0.004(2)
C42' 0.034(3) 0.034(3) 0.030(3) 0.009(2) 0.005(3) -0.001(2)
C43' 0.029(3) 0.028(3) 0.034(3) 0.003(2) 0.004(3) -0.003(2)
C44' 0.028(3) 0.021(3) 0.032(3) -0.003(2) 0.002(3) -0.002(2)
C45' 0.044(4) 0.031(3) 0.035(4) 0.003(2) 0.007(3) 0.003(3)
C46' 0.037(4) 0.033(3) 0.045(4) 0.006(3) 0.005(3) 0.000(2)
C47' 0.038(4) 0.046(3) 0.047(4) 0.017(3) -0.001(3) -0.006(3)
C48' 0.046(4) 0.041(3) 0.025(3) 0.000(2) 0.002(3) -0.010(3)
C49' 0.026(4) 0.038(3) 0.053(4) -0.014(3) 0.006(3) -0.001(2)
C50' 0.028(4) 0.040(3) 0.031(3) 0.000(3) 0.010(3) 0.009(2)
C51' 0.023(4) 0.040(3) 0.054(4) -0.015(3) -0.004(3) 0.006(2)
C52' 0.047(4) 0.043(3) 0.038(4) -0.003(3) 0.006(3) -0.002(3)
C53' 0.038(4) 0.056(3) 0.026(3) -0.005(3) -0.004(3) 0.015(3)
C54' 0.042(4) 0.044(3) 0.051(4) -0.015(3) 0.003(3) -0.003(3)
C55' 0.042(4) 0.054(3) 0.026(3) -0.001(3) 0.008(3) -0.002(3)
C56' 0.035(4) 0.045(3) 0.037(4) -0.007(3) 0.002(3) 0.008(3)
O1W' 0.028(2) 0.032(2) 0.052(3) -0.0052(17) 0.003(2) -0.0019(17)
O1A' 0.052(3) 0.040(2) 0.039(3) 0.0015(19) 0.008(2) 0.0060(19)
C1A' 0.046(4) 0.058(4) 0.038(4) 0.015(3) 0.003(3) -0.001(3)
C2A' 0.068(5) 0.040(3) 0.057(5) 0.009(3) -0.009(4) 0.004(3)
C1B' 0.042(4) 0.042(3) 0.038(4) -0.002(3) 0.003(3) 0.002(3)
C2B' 0.035(4) 0.031(3) 0.043(4) -0.005(3) 0.005(3) 0.010(2)
O3B' 0.054(3) 0.038(2) 0.042(3) 0.0014(19) 0.011(2) 0.0155(19)
O4B' 0.084(4) 0.033(2) 0.047(3) -0.0022(18) 0.006(2) 0.016(2)
C5B' 0.083(6) 0.044(4) 0.044(4) -0.002(3) 0.002(4) 0.014(3)
C6B' 0.099(6) 0.062(4) 0.050(4) 0.002(3) 0.001(4) 0.026(4)

loop_
_atom_type_symbol
_atom_type_description
_atom_type_scat_dispersion_real
_atom_type_scat_dispersion_imag
_atom_type_scat_source
C C 0.0033 0.0016 'International Tables Vol C Tables 4.2.6.8 and 6.1.1.4'
H H 0.0000 0.0000 'International Tables Vol C Tables 4.2.6.8 and 6.1.1.4'
N N 0.0061 0.0033 'International Tables Vol C Tables 4.2.6.8 and 6.1.1.4'
O O 0.0106 0.0060 'International Tables Vol C Tables 4.2.6.8 and 6.1.1.4'

loop_
_geom_angle_atom_site_label_1
_geom_angle_atom_site_label_2
_geom_angle_atom_site_label_3
_geom_angle
_geom_angle_site_symmetry_1
_geom_angle_site_symmetry_3
_geom_angle_publ_flag
C4 N1 C1 110.4(4) . . ?
C4 N1 H1N 124.8 . . ?
C1 N1 H1N 124.8 . . ?
C9 N2 C6 111.6(4) . . ?
C9 N2 H2N 124.2 . . ?
C6 N2 H2N 124.2 . . ?
C11 N3 C14 110.9(4) . . ?
C11 N3 H3N 124.6 . . ?
C14 N3 H3N 124.6 . . ?
C19 N4 C16 105.5(4) . . ?
C24 N5 C21 112.3(4) . . ?
C24 N5 H5N 123.8 . . ?
C21 N5 H5N 123.8 . . ?
C26 N6 C29 106.9(4) . . ?
C34 N7 C31 110.3(4) . . ?
C34 N7 H7N 124.9 . . ?
C31 N7 H7N 124.9 . . ?
C36 N8 C39 111.6(4) . . ?
C36 N8 H8N 124.2 . . ?
C39 N8 H8N 124.1 . . ?
C41 N9 C44 111.1(4) . . ?
C41 N9 H9N 124.5 . . ?
C44 N9 H9N 124.5 . . ?
N1 C1 C2 105.9(4) . . ?
N1 C1 C30 121.4(4) . . ?
C2 C1 C30 132.7(5) . . ?
C3 C2 C1 107.9(5) . . ?
C3 C2 H2 126.7 . . ?
C1 C2 H2 125.3 . . ?
C4 C3 C2 108.5(4) . . ?
C4 C3 H3 124.7 . . ?
C2 C3 H3 126.8 . . ?
N1 C4 C3 107.3(5) . . ?
N1 C4 C5 121.9(5) . . ?
C3 C4 C5 130.6(4) . . ?
C6 C5 C4 107.0(4) . . ?
C6 C5 C46 110.7(5) . . ?
C4 C5 C46 112.2(4) . . ?
C6 C5 C45 109.4(4) . . ?
C4 C5 C45 108.1(5) . . ?
C46 C5 C45 109.4(5) . . ?
C7 C6 N2 105.6(5) . . ?
C7 C6 C5 131.5(5) . . ?
N2 C6 C5 122.9(4) . . ?
C6 C7 C8 108.9(5) . . ?
C6 C7 H7 125.0 . . ?
C8 C7 H7 126.1 . . ?
C9 C8 C7 107.4(4) . . ?
C9 C8 H8 126.2 . . ?
C7 C8 H8 126.4 . . ?
N2 C9 C8 106.5(5) . . ?
N2 C9 C10 122.3(4) . . ?
C8 C9 C10 131.3(5) . . ?
C11 C10 C9 109.1(4) . . ?
C11 C10 C47 109.0(5) . . ?
C9 C10 C47 109.9(4) . . ?
C11 C10 C48 110.7(4) . . ?
C9 C10 C48 110.9(4) . . ?
C47 C10 C48 107.3(5) . . ?
N3 C11 C12 106.4(5) . . ?
N3 C11 C10 122.8(4) . . ?
C12 C11 C10 130.8(5) . . ?
C11 C12 C13 109.0(5) . . ?
C11 C12 H12 125.5 . . ?
C13 C12 H12 125.5 . . ?
C14 C13 C12 108.1(5) . . ?
C14 C13 H13 124.8 . . ?
C12 C13 H13 127.1 . . ?
C13 C14 N3 105.7(5) . . ?
C13 C14 C15 132.8(5) . . ?
N3 C14 C15 121.5(4) . . ?
C16 C15 C44 119.4(4) . . ?
C16 C15 C14 121.6(5) . . ?
C44 C15 C14 119.0(4) . . ?
N4 C16 C15 123.1(5) . . ?
N4 C16 C17 109.8(4) . . ?
C15 C16 C17 127.0(5) . . ?
C18 C17 C16 106.1(5) . . ?
C18 C17 H17 128.0 . . ?
C16 C17 H17 125.8 . . ?
C17 C18 C19 107.2(5) . . ?
C17 C18 H18 127.3 . . ?
C19 C18 H18 125.4 . . ?
N4 C19 C18 111.3(5) . . ?
N4 C19 C20 120.8(5) . . ?
C18 C19 C20 127.8(5) . . ?
C21 C20 C49 108.6(4) . . ?
C21 C20 C19 108.6(4) . . ?
C49 C20 C19 110.5(5) . . ?
C21 C20 C50 110.7(5) . . ?
C49 C20 C50 109.2(5) . . ?
C19 C20 C50 109.2(4) . . ?
C22 C21 N5 105.4(5) . . ?
C22 C21 C20 132.1(5) . . ?
N5 C21 C20 122.5(4) . . ?
C21 C22 C23 108.8(5) . . ?
C21 C22 H22 125.3 . . ?
C23 C22 H22 125.9 . . ?
C24 C23 C22 108.0(4) . . ?
C24 C23 H23 125.5 . . ?
C22 C23 H23 126.4 . . ?
N5 C24 C23 105.5(5) . . ?
N5 C24 C25 123.2(4) . . ?
C23 C24 C25 131.4(5) . . ?
C26 C25 C24 109.2(5) . . ?
C26 C25 C52 110.8(5) . . ?
C24 C25 C52 107.8(4) . . ?
C26 C25 C51 110.8(4) . . ?
C24 C25 C51 110.1(4) . . ?
C52 C25 C51 108.0(5) . . ?
N6 C26 C27 110.1(5) . . ?
N6 C26 C25 122.8(4) . . ?
C27 C26 C25 127.0(4) . . ?
C28 C27 C26 107.2(4) . . ?
C28 C27 H27 126.7 . . ?
C26 C27 H27 126.0 . . ?
C27 C28 C29 106.8(5) . . ?
C27 C28 H28 126.4 . . ?
C29 C28 H28 126.8 . . ?
N6 C29 C30 123.7(4) . . ?
N6 C29 C28 108.8(4) . . ?
C30 C29 C28 127.0(5) . . ?
C29 C30 C31 120.9(4) . . ?
C29 C30 C1 122.0(5) . . ?
C31 C30 C1 117.0(4) . . ?
C32 C31 N7 106.0(5) . . ?
C32 C31 C30 131.6(5) . . ?
N7 C31 C30 122.4(4) . . ?
C31 C32 C33 108.7(5) . . ?
C31 C32 H32 125.6 . . ?
C33 C32 H32 125.7 . . ?
C34 C33 C32 107.7(5) . . ?
C34 C33 H33 125.7 . . ?
C32 C33 H33 126.5 . . ?
N7 C34 C33 107.3(5) . . ?
N7 C34 C35 122.5(5) . . ?
C33 C34 C35 129.9(5) . . ?
C36 C35 C34 110.9(4) . . ?
C36 C35 C53 109.8(5) . . ?
C34 C35 C53 111.2(4) . . ?
C36 C35 C54 108.8(4) . . ?
C34 C35 C54 107.6(5) . . ?
C53 C35 C54 108.5(5) . . ?
N8 C36 C37 105.7(5) . . ?
N8 C36 C35 121.8(4) . . ?
C37 C36 C35 132.5(5) . . ?
C36 C37 C38 107.7(4) . . ?
C36 C37 H37 125.4 . . ?
C38 C37 H37 126.9 . . ?
C39 C38 C37 108.2(5) . . ?
C39 C38 H38 125.5 . . ?
C37 C38 H38 126.3 . . ?
C38 C39 N8 106.8(5) . . ?
C38 C39 C40 131.9(5) . . ?
N8 C39 C40 121.2(4) . . ?
C41 C40 C39 112.4(5) . . ?
C41 C40 C55 110.2(4) . . ?
C39 C40 C55 109.3(5) . . ?
C41 C40 C56 108.1(4) . . ?
C39 C40 C56 108.4(4) . . ?
C55 C40 C56 108.3(5) . . ?
N9 C41 C42 106.8(4) . . ?
N9 C41 C40 121.7(4) . . ?
C42 C41 C40 130.9(5) . . ?
C41 C42 C43 107.2(5) . . ?
C41 C42 H42 126.5 . . ?
C43 C42 H42 126.3 . . ?
C44 C43 C42 108.3(4) . . ?
C44 C43 H43 124.4 . . ?
C42 C43 H43 127.3 . . ?
C43 C44 N9 106.6(5) . . ?
C43 C44 C15 133.2(4) . . ?
N9 C44 C15 120.1(4) . . ?
C5 C45 H45A 110.4 . . ?
C5 C45 H45B 110.1 . . ?
H45A C45 H45B 109.5 . . ?
C5 C45 H45C 107.9 . . ?
H45A C45 H45C 109.5 . . ?
H45B C45 H45C 109.5 . . ?
C5 C46 H46A 109.3 . . ?
C5 C46 H46B 109.5 . . ?
H46A C46 H46B 109.5 . . ?
C5 C46 H46C 109.6 . . ?
H46A C46 H46C 109.5 . . ?
H46B C46 H46C 109.5 . . ?
C10 C47 H47A 109.2 . . ?
C10 C47 H47B 107.9 . . ?
H47A C47 H47B 109.5 . . ?
C10 C47 H47C 111.2 . . ?
H47A C47 H47C 109.5 . . ?
H47B C47 H47C 109.5 . . ?
C10 C48 H48A 108.1 . . ?
C10 C48 H48B 110.1 . . ?
H48A C48 H48B 109.5 . . ?
C10 C48 H48C 110.2 . . ?
H48A C48 H48C 109.5 . . ?
H48B C48 H48C 109.5 . . ?
C20 C49 H49A 108.2 . . ?
C20 C49 H49B 110.5 . . ?
H49A C49 H49B 109.5 . . ?
C20 C49 H49C 109.6 . . ?
H49A C49 H49C 109.5 . . ?
H49B C49 H49C 109.5 . . ?
C20 C50 H50A 110.1 . . ?
C20 C50 H50B 108.7 . . ?
H50A C50 H50B 109.5 . . ?
C20 C50 H50C 109.5 . . ?
H50A C50 H50C 109.5 . . ?
H50B C50 H50C 109.5 . . ?
C25 C51 H51A 108.3 . . ?
C25 C51 H51B 110.2 . . ?
H51A C51 H51B 109.5 . . ?
C25 C51 H51C 110.0 . . ?
H51A C51 H51C 109.5 . . ?
H51B C51 H51C 109.4 . . ?
C25 C52 H52A 110.2 . . ?
C25 C52 H52B 109.3 . . ?
H52A C52 H52B 109.5 . . ?
C25 C52 H52C 108.9 . . ?
H52A C52 H52C 109.5 . . ?
H52B C52 H52C 109.5 . . ?
C35 C53 H53A 109.8 . . ?
C35 C53 H53B 108.6 . . ?
H53A C53 H53B 109.5 . . ?
C35 C53 H53C 110.1 . . ?
H53A C53 H53C 109.5 . . ?
H53B C53 H53C 109.5 . . ?
C35 C54 H54A 109.0 . . ?
C35 C54 H54B 110.2 . . ?
H54A C54 H54B 109.5 . . ?
C35 C54 H54C 109.2 . . ?
H54A C54 H54C 109.5 . . ?
H54B C54 H54C 109.5 . . ?
C40 C55 H55A 111.0 . . ?
C40 C55 H55B 108.0 . . ?
H55A C55 H55B 109.5 . . ?
C40 C55 H55C 109.4 . . ?
H55A C55 H55C 109.5 . . ?
H55B C55 H55C 109.5 . . ?
C40 C56 H56A 110.1 . . ?
C40 C56 H56B 110.1 . . ?
H56A C56 H56B 109.5 . . ?
C40 C56 H56C 108.1 . . ?
H56A C56 H56C 109.5 . . ?
H56B C56 H56C 109.5 . . ?
H1WA O1W H1WB 130.8 . . ?
C1A O1A H1AE 113(4) . . ?
O1A C1A C2A 111.6(5) . . ?
O1A C1A H1AA 109.1 . . ?
C2A C1A H1AA 109.8 . . ?
O1A C1A H1AB 109.6 . . ?
C2A C1A H1AB 108.5 . . ?
H1AA C1A H1AB 108.2 . . ?
C1A C2A H2AA 110.6 . . ?
C1A C2A H2AB 108.3 . . ?
H2AA C2A H2AB 109.5 . . ?
C1A C2A H2AC 109.6 . . ?
H2AA C2A H2AC 109.5 . . ?
H2AB C2A H2AC 109.5 . . ?
C2B C1B H1BF 109.0 . . ?
C2B C1B H1BD 110.9 . . ?
H1BF C1B H1BD 108.5 . . ?
C2B C1B H1BE 110.7 . . ?
H1BF C1B H1BE 108.5 . . ?
H1BD C1B H1BE 109.1 . . ?
O3B C2B O4B 122.7(6) . . ?
O3B C2B C1B 125.5(5) . . ?
O4B C2B C1B 111.8(5) . . ?
C2B O4B C5B 115.2(4) . . ?
O4B C5B C6B 107.7(5) . . ?
O4B C5B H5BC 109.4 . . ?
C6B C5B H5BC 109.7 . . ?
O4B C5B H5BD 110.7 . . ?
C6B C5B H5BD 110.5 . . ?
H5BC C5B H5BD 108.9 . . ?
C5B C6B H6BD 111.1 . . ?
C5B C6B H6BE 109.1 . . ?
H6BD C6B H6BE 109.5 . . ?
C5B C6B H6BF 108.2 . . ?
H6BD C6B H6BF 109.5 . . ?
H6BE C6B H6BF 109.5 . . ?
C4' N1' C1' 105.7(4) . . ?
C9' N2' C6' 111.0(4) . . ?
C9' N2' H2N' 124.5 . . ?
C6' N2' H2N' 124.5 . . ?
C11' N3' C14' 106.0(4) . . ?
C16' N4' C19' 111.2(4) . . ?
C16' N4' H4N' 124.4 . . ?
C19' N4' H4N' 124.4 . . ?
C24' N5' C21' 110.5(4) . . ?
C24' N5' H5'N 124.8 . . ?
C21' N5' H5'N 124.8 . . ?
C26' N6' C29' 111.4(4) . . ?
C26' N6' H6'N 124.3 . . ?
C29' N6' H6'N 124.3 . . ?
C34' N7' C31' 111.0(4) . . ?
C34' N7' H7N' 124.5 . . ?
C31' N7' H7N' 124.5 . . ?
C36' N8' C39' 111.4(4) . . ?
C36' N8' H8N' 124.3 . . ?
C39' N8' H8N' 124.3 . . ?
C41' N9' C44' 111.0(4) . . ?
C41' N9' H9'N 124.5 . . ?
C44' N9' H9'N 124.5 . . ?
N1' C1' C30' 122.4(4) . . ?
N1' C1' C2' 109.3(4) . . ?
C30' C1' C2' 127.9(5) . . ?
C3' C2' C1' 106.9(5) . . ?
C3' C2' H2' 127.4 . . ?
C1' C2' H2' 125.6 . . ?
C2' C3' C4' 107.6(4) . . ?
C2' C3' H3' 127.0 . . ?
C4' C3' H3' 125.3 . . ?
N1' C4' C3' 110.4(5) . . ?
N1' C4' C5' 121.4(4) . . ?
C3' C4' C5' 128.1(4) . . ?
C6' C5' C4' 108.6(5) . . ?
C6' C5' C45' 112.4(5) . . ?
C4' C5' C45' 109.3(4) . . ?
C6' C5' C46' 108.2(4) . . ?
C4' C5' C46' 109.2(4) . . ?
C45' C5' C46' 109.1(5) . . ?
C7' C6' N2' 105.7(5) . . ?
C7' C6' C5' 132.8(5) . . ?
N2' C6' C5' 121.5(4) . . ?
C6' C7' C8' 108.0(4) . . ?
C6' C7' H7' 125.9 . . ?
C8' C7' H7' 126.0 . . ?
C9' C8' C7' 108.6(5) . . ?
C9' C8' H8' 124.9 . . ?
C7' C8' H8' 126.6 . . ?
N2' C9' C8' 106.7(5) . . ?
N2' C9' C10' 121.7(4) . . ?
C8' C9' C10' 131.7(5) . . ?
C9' C10' C47' 110.2(4) . . ?
C9' C10' C11' 107.9(4) . . ?
C47' C10' C11' 109.4(5) . . ?
C9' C10' C48' 109.8(5) . . ?
C47' C10' C48' 109.8(5) . . ?
C11' C10' C48' 109.6(4) . . ?
N3' C11' C12' 111.2(5) . . ?
N3' C11' C10' 121.7(5) . . ?
C12' C11' C10' 127.1(4) . . ?
C13' C12' C11' 107.7(5) . . ?
C13' C12' H12' 125.9 . . ?
C11' C12' H12' 126.4 . . ?
C12' C13' C14' 106.3(5) . . ?
C12' C13' H13' 127.1 . . ?
C14' C13' H13' 126.6 . . ?
C15' C14' N3' 122.2(4) . . ?
C15' C14' C13' 129.0(5) . . ?
N3' C14' C13' 108.7(4) . . ?
C14' C15' C16' 123.0(5) . . ?
C14' C15' C44' 118.1(4) . . ?
C16' C15' C44' 118.9(4) . . ?
N4' C16' C17' 106.4(4) . . ?
N4' C16' C15' 121.2(4) . . ?
C17' C16' C15' 132.3(5) . . ?
C18' C17' C16' 107.2(5) . . ?
C18' C17' H17' 126.0 . . ?
C16' C17' H17' 126.7 . . ?
C19' C18' C17' 109.0(4) . . ?
C19' C18' H18' 124.4 . . ?
C17' C18' H18' 126.6 . . ?
N4' C19' C18' 106.1(5) . . ?
N4' C19' C20' 122.3(5) . . ?
C18' C19' C20' 131.6(5) . . ?
C21' C20' C19' 108.2(5) . . ?
C21' C20' C49' 109.5(4) . . ?
C19' C20' C49' 108.7(5) . . ?
C21' C20' C50' 110.4(4) . . ?
C19' C20' C50' 110.8(4) . . ?
C49' C20' C50' 109.2(5) . . ?
C22' C21' N5' 105.9(5) . . ?
C22' C21' C20' 132.1(5) . . ?
N5' C21' C20' 121.9(4) . . ?
C21' C22' C23' 108.8(5) . . ?
C21' C22' H22' 124.4 . . ?
C23' C22' H22' 126.9 . . ?
C24' C23' C22' 107.6(5) . . ?
C24' C23' H23' 125.4 . . ?
C22' C23' H23' 127.0 . . ?
C23' C24' N5' 107.2(5) . . ?
C23' C24' C25' 131.0(5) . . ?
N5' C24' C25' 121.7(4) . . ?
C26' C25' C24' 108.2(5) . . ?
C26' C25' C51' 108.5(5) . . ?
C24' C25' C51' 109.3(4) . . ?
C26' C25' C52' 110.9(4) . . ?
C24' C25' C52' 111.2(5) . . ?
C51' C25' C52' 108.6(5) . . ?
N6' C26' C27' 106.2(5) . . ?
N6' C26' C25' 123.9(4) . . ?
C27' C26' C25' 129.8(4) . . ?
C28' C27' C26' 108.9(4) . . ?
C28' C27' H27' 126.3 . . ?
C26' C27' H27' 124.7 . . ?
C27' C28' C29' 107.8(5) . . ?
C27' C28' H28' 125.5 . . ?
C29' C28' H28' 126.6 . . ?
N6' C29' C28' 105.7(4) . . ?
N6' C29' C30' 121.8(4) . . ?
C28' C29' C30' 132.4(5) . . ?
C1' C30' C29' 122.3(5) . . ?
C1' C30' C31' 120.5(4) . . ?
C29' C30' C31' 117.2(4) . . ?
C32' C31' N7' 106.2(5) . . ?
C32' C31' C30' 131.8(5) . . ?
N7' C31' C30' 121.9(4) . . ?
C31' C32' C33' 108.4(5) . . ?
C31' C32' H32' 124.6 . . ?
C33' C32' H32' 126.9 . . ?
C34' C33' C32' 108.5(5) . . ?
C34' C33' H33' 125.5 . . ?
C32' C33' H33' 125.9 . . ?
N7' C34' C33' 105.9(5) . . ?
N7' C34' C35' 123.2(5) . . ?
C33' C34' C35' 130.7(5) . . ?
C34' C35' C36' 111.1(4) . . ?
C34' C35' C53' 110.5(4) . . ?
C36' C35' C53' 110.4(5) . . ?
C34' C35' C54' 108.9(5) . . ?
C36' C35' C54' 108.6(4) . . ?
C53' C35' C54' 107.2(5) . . ?
N8' C36' C37' 106.4(5) . . ?
N8' C36' C35' 121.2(4) . . ?
C37' C36' C35' 132.4(5) . . ?
C36' C37' C38' 108.2(5) . . ?
C36' C37' H37' 124.2 . . ?
C38' C37' H37' 127.6 . . ?
C39' C38' C37' 107.9(5) . . ?
C39' C38' H38' 125.6 . . ?
C37' C38' H38' 126.5 . . ?
N8' C39' C38' 106.1(5) . . ?
N8' C39' C40' 122.1(4) . . ?
C38' C39' C40' 131.8(5) . . ?
C39' C40' C41' 112.0(4) . . ?
C39' C40' C56' 110.1(4) . . ?
C41' C40' C56' 107.8(4) . . ?
C39' C40' C55' 108.5(4) . . ?
C41' C40' C55' 109.5(4) . . ?
C56' C40' C55' 108.9(5) . . ?
N9' C41' C42' 106.2(4) . . ?
N9' C41' C40' 121.7(4) . . ?
C42' C41' C40' 131.4(5) . . ?
C41' C42' C43' 108.8(5) . . ?
C41' C42' H42' 125.0 . . ?
C43' C42' H42' 126.2 . . ?
C44' C43' C42' 107.7(4) . . ?
C44' C43' H43' 125.7 . . ?
C42' C43' H43' 126.6 . . ?
N9' C44' C43' 106.3(5) . . ?
N9' C44' C15' 120.8(4) . . ?
C43' C44' C15' 132.7(5) . . ?
C5' C45' H45D 110.9 . . ?
C5' C45' H45E 109.4 . . ?
H45D C45' H45E 109.5 . . ?
C5' C45' H45F 108.1 . . ?
H45D C45' H45F 109.5 . . ?
H45E C45' H45F 109.5 . . ?
C5' C46' H46D 110.4 . . ?
C5' C46' H46E 109.5 . . ?
H46D C46' H46E 109.5 . . ?
C5' C46' H46F 108.5 . . ?
H46D C46' H46F 109.5 . . ?
H46E C46' H46F 109.5 . . ?
C10' C47' H47D 110.0 . . ?
C10' C47' H47E 110.1 . . ?
H47D C47' H47E 109.5 . . ?
C10' C47' H47F 108.3 . . ?
H47D C47' H47F 109.5 . . ?
H47E C47' H47F 109.5 . . ?
C10' C48' H48D 107.6 . . ?
C10' C48' H48E 109.2 . . ?
H48D C48' H48E 109.5 . . ?
C10' C48' H48F 111.6 . . ?
H48D C48' H48F 109.5 . . ?
H48E C48' H48F 109.5 . . ?
C20' C49' H49D 108.2 . . ?
C20' C49' H49E 109.8 . . ?
H49D C49' H49E 109.5 . . ?
C20' C49' H49F 110.4 . . ?
H49D C49' H49F 109.5 . . ?
H49E C49' H49F 109.4 . . ?
C20' C50' H50D 110.6 . . ?
C20' C50' H50E 109.1 . . ?
H50D C50' H50E 109.5 . . ?
C20' C50' H50F 108.8 . . ?
H50D C50' H50F 109.5 . . ?
H50E C50' H50F 109.5 . . ?
C25' C51' H51D 107.7 . . ?
C25' C51' H51E 111.3 . . ?
H51D C51' H51E 109.5 . . ?
C25' C51' H51F 109.4 . . ?
H51D C51' H51F 109.5 . . ?
H51E C51' H51F 109.5 . . ?
C25' C52' H52D 108.8 . . ?
C25' C52' H52E 110.1 . . ?
H52D C52' H52E 109.5 . . ?
C25' C52' H52F 109.5 . . ?
H52D C52' H52F 109.5 . . ?
H52E C52' H52F 109.5 . . ?
C35' C53' H53D 109.6 . . ?
C35' C53' H53E 109.5 . . ?
H53D C53' H53E 109.4 . . ?
C35' C53' H53F 109.3 . . ?
H53D C53' H53F 109.5 . . ?
H53E C53' H53F 109.4 . . ?
C35' C54' H54D 108.8 . . ?
C35' C54' H54E 110.0 . . ?
H54D C54' H54E 109.5 . . ?
C35' C54' H54F 109.7 . . ?
H54D C54' H54F 109.5 . . ?
H54E C54' H54F 109.5 . . ?
C40' C55' H55D 109.9 . . ?
C40' C55' H55E 109.4 . . ?
H55D C55' H55E 109.5 . . ?
C40' C55' H55F 109.2 . . ?
H55D C55' H55F 109.5 . . ?
H55E C55' H55F 109.5 . . ?
C40' C56' H56D 109.5 . . ?
C40' C56' H56E 110.6 . . ?
H56D C56' H56E 109.5 . . ?
C40' C56' H56F 108.3 . . ?
H56D C56' H56F 109.5 . . ?
H56E C56' H56F 109.5 . . ?
H1WC O1W' H1WD 103.8 . . ?
C1A' O1A' H1AF 125(6) . . ?
O1A' C1A' C2A' 111.7(5) . . ?
O1A' C1A' H1AC 109.6 . . ?
C2A' C1A' H1AC 108.3 . . ?
O1A' C1A' H1AD 109.2 . . ?
C2A' C1A' H1AD 109.3 . . ?
H1AC C1A' H1AD 108.6 . . ?
C1A' C2A' H2AD 112.3 . . ?
C1A' C2A' H2AE 108.6 . . ?
H2AD C2A' H2AE 109.5 . . ?
C1A' C2A' H2AF 107.5 . . ?
H2AD C2A' H2AF 109.5 . . ?
H2AE C2A' H2AF 109.5 . . ?
C2B' C1B' H1BC 108.7 . . ?
C2B' C1B' H1BA 110.0 . . ?
H1BC C1B' H1BA 108.8 . . ?
C2B' C1B' H1BB 111.6 . . ?
H1BC C1B' H1BB 108.8 . . ?
H1BA C1B' H1BB 108.8 . . ?
O3B' C2B' O4B' 122.3(6) . . ?
O3B' C2B' C1B' 126.6(5) . . ?
O4B' C2B' C1B' 111.1(5) . . ?
C2B' O4B' C5B' 116.2(5) . . ?
C6B' C5B' O4B' 109.4(6) . . ?
C6B' C5B' H5BA 108.9 . . ?
O4B' C5B' H5BA 109.1 . . ?
C6B' C5B' H5BB 109.5 . . ?
O4B' C5B' H5BB 111.4 . . ?
H5BA C5B' H5BB 108.6 . . ?
C5B' C6B' H6BA 111.7 . . ?
C5B' C6B' H6BB 108.6 . . ?
H6BA C6B' H6BB 109.5 . . ?
C5B' C6B' H6BC 108.1 . . ?
H6BA C6B' H6BC 109.4 . . ?
H6BB C6B' H6BC 109.5 . . ?

loop_
_geom_bond_atom_site_label_1
_geom_bond_atom_site_label_2
_geom_bond_distance
_geom_bond_site_symmetry_2
_geom_bond_publ_flag
N1 C4 1.366(6) . ?
N1 C1 1.380(7) . ?
N1 H1N 0.8600 . ?
N2 C9 1.368(6) . ?
N2 C6 1.383(7) . ?
N2 H2N 0.8600 . ?
N3 C11 1.366(6) . ?
N3 C14 1.389(7) . ?
N3 H3N 0.8600 . ?
N4 C19 1.336(6) . ?
N4 C16 1.394(7) . ?
N5 C24 1.373(7) . ?
N5 C21 1.374(6) . ?
N5 H5N 0.8600 . ?
N6 C26 1.337(6) . ?
N6 C29 1.394(7) . ?
N7 C34 1.358(7) . ?
N7 C31 1.387(6) . ?
N7 H7N 0.8600 . ?
N8 C36 1.364(6) . ?
N8 C39 1.366(6) . ?
N8 H8N 0.9000 . ?
N9 C41 1.352(7) . ?
N9 C44 1.381(6) . ?
N9 H9N 0.8600 . ?
C1 C2 1.395(7) . ?
C1 C30 1.442(7) . ?
C2 C3 1.392(8) . ?
C2 H2 0.9599 . ?
C3 C4 1.367(8) . ?
C3 H3 0.9602 . ?
C4 C5 1.521(8) . ?
C5 C6 1.513(7) . ?
C5 C46 1.529(8) . ?
C5 C45 1.535(8) . ?
C6 C7 1.371(7) . ?
C7 C8 1.419(8) . ?
C7 H7 0.9600 . ?
C8 C9 1.380(7) . ?
C8 H8 0.9602 . ?
C9 C10 1.509(7) . ?
C10 C11 1.507(8) . ?
C10 C47 1.530(7) . ?
C10 C48 1.555(7) . ?
C11 C12 1.376(7) . ?
C12 C13 1.391(8) . ?
C12 H12 0.9599 . ?
C13 C14 1.388(7) . ?
C13 H13 0.9600 . ?
C14 C15 1.446(7) . ?
C15 C16 1.408(7) . ?
C15 C44 1.441(8) . ?
C16 C17 1.424(8) . ?
C17 C18 1.358(8) . ?
C17 H17 0.9599 . ?
C18 C19 1.418(8) . ?
C18 H18 0.9600 . ?
C19 C20 1.533(8) . ?
C20 C21 1.508(7) . ?
C20 C49 1.525(7) . ?
C20 C50 1.543(8) . ?
C21 C22 1.367(6) . ?
C22 C23 1.416(8) . ?
C22 H22 0.9600 . ?
C23 C24 1.376(7) . ?
C23 H23 0.9599 . ?
C24 C25 1.516(8) . ?
C25 C26 1.503(8) . ?
C25 C52 1.543(7) . ?
C25 C51 1.555(8) . ?
C26 C27 1.430(7) . ?
C27 C28 1.357(8) . ?
C27 H27 0.9599 . ?
C28 C29 1.427(7) . ?
C28 H28 0.9594 . ?
C29 C30 1.400(7) . ?
C30 C31 1.443(8) . ?
C31 C32 1.379(7) . ?
C32 C33 1.391(8) . ?
C32 H32 0.9600 . ?
C33 C34 1.380(7) . ?
C33 H33 0.9601 . ?
C34 C35 1.514(7) . ?
C35 C36 1.506(8) . ?
C35 C53 1.542(8) . ?
C35 C54 1.544(7) . ?
C36 C37 1.380(7) . ?
C37 C38 1.417(8) . ?
C37 H37 0.9599 . ?
C38 C39 1.350(7) . ?
C38 H38 0.9599 . ?
C39 C40 1.518(7) . ?
C40 C41 1.514(7) . ?
C40 C55 1.526(8) . ?
C40 C56 1.549(7) . ?
C41 C42 1.392(7) . ?
C42 C43 1.413(8) . ?
C42 H42 0.9597 . ?
C43 C44 1.365(7) . ?
C43 H43 0.9599 . ?
C45 H45A 0.9600 . ?
C45 H45B 0.9598 . ?
C45 H45C 0.9600 . ?
C46 H46A 0.9599 . ?
C46 H46B 0.9603 . ?
C46 H46C 0.9596 . ?
C47 H47A 0.9599 . ?
C47 H47B 0.9600 . ?
C47 H47C 0.9600 . ?
C48 H48A 0.9600 . ?
C48 H48B 0.9600 . ?
C48 H48C 0.9601 . ?
C49 H49A 0.9598 . ?
C49 H49B 0.9605 . ?
C49 H49C 0.9599 . ?
C50 H50A 0.9600 . ?
C50 H50B 0.9598 . ?
C50 H50C 0.9597 . ?
C51 H51A 0.9599 . ?
C51 H51B 0.9602 . ?
C51 H51C 0.9599 . ?
C52 H52A 0.9598 . ?
C52 H52B 0.9600 . ?
C52 H52C 0.9605 . ?
C53 H53A 0.9604 . ?
C53 H53B 0.9600 . ?
C53 H53C 0.9600 . ?
C54 H54A 0.9603 . ?
C54 H54B 0.9600 . ?
C54 H54C 0.9600 . ?
C55 H55A 0.9600 . ?
C55 H55B 0.9601 . ?
C55 H55C 0.9599 . ?
C56 H56A 0.9600 . ?
C56 H56B 0.9600 . ?
C56 H56C 0.9600 . ?
O1W H1WA 0.7999 . ?
O1W H1WB 0.8002 . ?
O1A C1A 1.430(7) . ?
O1A H1AE 0.94(7) . ?
C1A C2A 1.519(8) . ?
C1A H1AA 0.9599 . ?
C1A H1AB 0.9598 . ?
C2A H2AA 0.9598 . ?
C2A H2AB 0.9600 . ?
C2A H2AC 0.9601 . ?
C1B C2B 1.496(8) . ?
C1B H1BF 0.9601 . ?
C1B H1BD 0.9597 . ?
C1B H1BE 0.9600 . ?
C2B O3B 1.203(7) . ?
C2B O4B 1.354(6) . ?
O4B C5B 1.444(7) . ?
C5B C6B 1.504(8) . ?
C5B H5BC 0.9600 . ?
C5B H5BD 0.9601 . ?
C6B H6BD 0.9598 . ?
C6B H6BE 0.9600 . ?
C6B H6BF 0.9599 . ?
N1' C4' 1.349(6) . ?
N1' C1' 1.403(7) . ?
N2' C9' 1.354(6) . ?
N2' C6' 1.384(6) . ?
N2' H2N' 0.8600 . ?
N3' C11' 1.352(6) . ?
N3' C14' 1.418(7) . ?
N4' C16' 1.370(7) . ?
N4' C19' 1.381(6) . ?
N4' H4N' 0.8600 . ?
N5' C24' 1.377(7) . ?
N5' C21' 1.388(7) . ?
N5' H5'N 0.8600 . ?
N6' C26' 1.351(6) . ?
N6' C29' 1.396(7) . ?
N6' H6'N 0.8600 . ?
N7' C34' 1.369(7) . ?
N7' C31' 1.381(6) . ?
N7' H7N' 0.8600 . ?
N8' C36' 1.361(6) . ?
N8' C39' 1.374(7) . ?
N8' H8N' 0.8600 . ?
N9' C41' 1.368(7) . ?
N9' C44' 1.384(6) . ?
N9' H9'N 0.8600 . ?
C1' C30' 1.415(7) . ?
C1' C2' 1.414(7) . ?
C2' C3' 1.355(8) . ?
C2' H2' 0.9600 . ?
C3' C4' 1.417(7) . ?
C3' H3' 0.9600 . ?
C4' C5' 1.528(8) . ?
C5' C6' 1.503(8) . ?
C5' C45' 1.528(8) . ?
C5' C46' 1.548(7) . ?
C6' C7' 1.368(7) . ?
C7' C8' 1.402(8) . ?
C7' H7' 0.9601 . ?
C8' C9' 1.359(7) . ?
C8' H8' 0.9599 . ?
C9' C10' 1.514(7) . ?
C10' C47' 1.515(7) . ?
C10' C11' 1.517(8) . ?
C10' C48' 1.543(8) . ?
C11' C12' 1.421(9) . ?
C12' C13' 1.376(8) . ?
C12' H12' 0.9600 . ?
C13' C14' 1.446(7) . ?
C13' H13' 0.9600 . ?
C14' C15' 1.382(7) . ?
C15' C16' 1.428(7) . ?
C15' C44' 1.447(8) . ?
C16' C17' 1.413(7) . ?
C17' C18' 1.397(8) . ?
C17' H17' 0.9599 . ?
C18' C19' 1.391(8) . ?
C18' H18' 0.9600 . ?
C19' C20' 1.514(8) . ?
C20' C21' 1.504(8) . ?
C20' C49' 1.534(7) . ?
C20' C50' 1.539(7) . ?
C21' C22' 1.368(7) . ?
C22' C23' 1.420(8) . ?
C22' H22' 0.9600 . ?
C23' C24' 1.363(7) . ?
C23' H23' 0.9598 . ?
C24' C25' 1.515(7) . ?
C25' C26' 1.492(8) . ?
C25' C51' 1.542(7) . ?
C25' C52' 1.552(8) . ?
C26' C27' 1.405(8) . ?
C27' C28' 1.384(8) . ?
C27' H27' 0.9600 . ?
C28' C29' 1.404(7) . ?
C28' H28' 0.9602 . ?
C29' C30' 1.428(7) . ?
C30' C31' 1.454(8) . ?
C31' C32' 1.373(7) . ?
C32' C33' 1.391(8) . ?
C32' H32' 0.9600 . ?
C33' C34' 1.385(7) . ?
C33' H33' 0.9601 . ?
C34' C35' 1.496(8) . ?
C35' C36' 1.508(8) . ?
C35' C53' 1.512(8) . ?
C35' C54' 1.554(7) . ?
C36' C37' 1.373(7) . ?
C37' C38' 1.410(8) . ?
C37' H37' 0.9601 . ?
C38' C39' 1.374(7) . ?
C38' H38' 0.9599 . ?
C39' C40' 1.509(7) . ?
C40' C41' 1.518(7) . ?
C40' C56' 1.521(7) . ?
C40' C55' 1.538(8) . ?
C41' C42' 1.393(7) . ?
C42' C43' 1.396(8) . ?
C42' H42' 0.9599 . ?
C43' C44' 1.394(7) . ?
C43' H43' 0.9598 . ?
C45' H45D 0.9599 . ?
C45' H45E 0.9600 . ?
C45' H45F 0.9597 . ?
C46' H46D 0.9600 . ?
C46' H46E 0.9603 . ?
C46' H46F 0.9600 . ?
C47' H47D 0.9599 . ?
C47' H47E 0.9601 . ?
C47' H47F 0.9597 . ?
C48' H48D 0.9600 . ?
C48' H48E 0.9600 . ?
C48' H48F 0.9600 . ?
C49' H49D 0.9600 . ?
C49' H49E 0.9601 . ?
C49' H49F 0.9600 . ?
C50' H50D 0.9600 . ?
C50' H50E 0.9600 . ?
C50' H50F 0.9601 . ?
C51' H51D 0.9600 . ?
C51' H51E 0.9600 . ?
C51' H51F 0.9600 . ?
C52' H52D 0.9600 . ?
C52' H52E 0.9601 . ?
C52' H52F 0.9600 . ?
C53' H53D 0.9599 . ?
C53' H53E 0.9600 . ?
C53' H53F 0.9602 . ?
C54' H54D 0.9599 . ?
C54' H54E 0.9598 . ?
C54' H54F 0.9601 . ?
C55' H55D 0.9600 . ?
C55' H55E 0.9599 . ?
C55' H55F 0.9601 . ?
C56' H56D 0.9600 . ?
C56' H56E 0.9598 . ?
C56' H56F 0.9598 . ?
O1W' H1WC 0.8000 . ?
O1W' H1WD 0.8001 . ?
O1A' C1A' 1.455(7) . ?
O1A' H1AF 0.90(11) . ?
C1A' C2A' 1.507(8) . ?
C1A' H1AC 0.9599 . ?
C1A' H1AD 0.9599 . ?
C2A' H2AD 0.9601 . ?
C2A' H2AE 0.9601 . ?
C2A' H2AF 0.9600 . ?
C1B' C2B' 1.471(8) . ?
C1B' H1BC 0.9600 . ?
C1B' H1BA 0.9602 . ?
C1B' H1BB 0.9600 . ?
C2B' O3B' 1.214(7) . ?
C2B' O4B' 1.340(6) . ?
O4B' C5B' 1.469(7) . ?
C5B' C6B' 1.452(9) . ?
C5B' H5BA 0.9603 . ?
C5B' H5BB 0.9600 . ?
C6B' H6BA 0.9601 . ?
C6B' H6BB 0.9600 . ?
C6B' H6BC 0.9600 . ?

loop_
_geom_hbond_atom_site_label_D
_geom_hbond_atom_site_label_H
_geom_hbond_atom_site_label_A
_geom_hbond_distance_DH
_geom_hbond_distance_HA
_geom_hbond_distance_DA
_geom_hbond_angle_DHA
_geom_hbond_site_symmetry_A
N1 H1N N6 0.86 2.19 2.750(5) 123.0 .
N2 H2N O1W 0.86 2.24 3.082(5) 166.6 .
N3 H3N N4 0.86 2.14 2.707(5) 123.0 .
N5 H5N O1W 0.86 2.27 3.050(5) 151.4 .
N7 H7N O1A 0.86 2.37 3.104(6) 143.4 .
N8 H8N O3B 0.90 1.98 2.874(5) 172.4 .
N9 H9N O1A 0.86 2.30 3.027(6) 142.7 .
O1W' H1WD N1' 0.80 2.13 2.896(5) 159.0 .
N2' H2N' O1W' 0.86 2.25 3.038(5) 152.9 .
O1W' H1WC N3' 0.80 2.33 3.085(6) 158.7 .
N4' H4N' N3' 0.86 2.11 2.685(5) 123.4 .
N5' H5'N O1W' 0.86 2.21 3.062(5) 169.0 .
N6' H6'N N1' 0.86 2.18 2.744(5) 122.8 .
N7' H7N' O1A' 0.86 2.40 3.099(6) 138.8 .
N8' H8N' O3B' 0.86 2.01 2.868(5) 174.9 .
N9' H9'N O1A' 0.86 2.30 3.027(6) 141.8 .

loop_
_geom_torsion_atom_site_label_1
_geom_torsion_atom_site_label_2
_geom_torsion_atom_site_label_3
_geom_torsion_atom_site_label_4
_geom_torsion
_geom_torsion_site_symmetry_1
_geom_torsion_site_symmetry_2
_geom_torsion_site_symmetry_3
_geom_torsion_site_symmetry_4
_geom_torsion_publ_flag
C4 N1 C1 C2 -0.8(6) . . . . ?
C4 N1 C1 C30 176.9(5) . . . . ?
N1 C1 C2 C3 1.5(6) . . . . ?
C30 C1 C2 C3 -175.9(6) . . . . ?
C1 C2 C3 C4 -1.6(7) . . . . ?
C1 N1 C4 C3 -0.2(6) . . . . ?
C1 N1 C4 C5 174.8(5) . . . . ?
C2 C3 C4 N1 1.1(6) . . . . ?
C2 C3 C4 C5 -173.2(5) . . . . ?
N1 C4 C5 C6 -107.1(5) . . . . ?
C3 C4 C5 C6 66.5(7) . . . . ?
N1 C4 C5 C46 14.4(7) . . . . ?
C3 C4 C5 C46 -172.0(6) . . . . ?
N1 C4 C5 C45 135.1(5) . . . . ?
C3 C4 C5 C45 -51.2(8) . . . . ?
C9 N2 C6 C7 1.2(6) . . . . ?
C9 N2 C6 C5 -177.4(5) . . . . ?
C4 C5 C6 C7 -129.5(6) . . . . ?
C46 C5 C6 C7 108.1(7) . . . . ?
C45 C5 C6 C7 -12.6(8) . . . . ?
C4 C5 C6 N2 48.7(6) . . . . ?
C46 C5 C6 N2 -73.7(7) . . . . ?
C45 C5 C6 N2 165.6(5) . . . . ?
N2 C6 C7 C8 0.0(6) . . . . ?
C5 C6 C7 C8 178.4(6) . . . . ?
C6 C7 C8 C9 -1.1(7) . . . . ?
C6 N2 C9 C8 -1.9(6) . . . . ?
C6 N2 C9 C10 178.1(4) . . . . ?
C7 C8 C9 N2 1.8(6) . . . . ?
C7 C8 C9 C10 -178.2(5) . . . . ?
N2 C9 C10 C11 -51.9(6) . . . . ?
C8 C9 C10 C11 128.0(6) . . . . ?
N2 C9 C10 C47 -171.3(5) . . . . ?
C8 C9 C10 C47 8.7(8) . . . . ?
N2 C9 C10 C48 70.3(6) . . . . ?
C8 C9 C10 C48 -109.7(6) . . . . ?
C14 N3 C11 C12 -0.5(6) . . . . ?
C14 N3 C11 C10 -177.2(5) . . . . ?
C9 C10 C11 N3 123.3(5) . . . . ?
C47 C10 C11 N3 -116.8(5) . . . . ?
C48 C10 C11 N3 1.0(7) . . . . ?
C9 C10 C11 C12 -52.5(7) . . . . ?
C47 C10 C11 C12 67.4(7) . . . . ?
C48 C10 C11 C12 -174.8(5) . . . . ?
N3 C11 C12 C13 0.2(6) . . . . ?
C10 C11 C12 C13 176.6(5) . . . . ?
C11 C12 C13 C14 0.1(6) . . . . ?
C12 C13 C14 N3 -0.4(6) . . . . ?
C12 C13 C14 C15 -176.4(6) . . . . ?
C11 N3 C14 C13 0.5(6) . . . . ?
C11 N3 C14 C15 177.1(5) . . . . ?
C13 C14 C15 C16 169.4(6) . . . . ?
N3 C14 C15 C16 -6.1(8) . . . . ?
C13 C14 C15 C44 -11.1(9) . . . . ?
N3 C14 C15 C44 173.4(5) . . . . ?
C19 N4 C16 C15 178.6(5) . . . . ?
C19 N4 C16 C17 0.2(6) . . . . ?
C44 C15 C16 N4 164.1(5) . . . . ?
C14 C15 C16 N4 -16.4(8) . . . . ?
C44 C15 C16 C17 -17.8(8) . . . . ?
C14 C15 C16 C17 161.7(5) . . . . ?
N4 C16 C17 C18 0.1(6) . . . . ?
C15 C16 C17 C18 -178.3(5) . . . . ?
C16 C17 C18 C19 -0.3(6) . . . . ?
C16 N4 C19 C18 -0.4(6) . . . . ?
C16 N4 C19 C20 176.8(5) . . . . ?
C17 C18 C19 N4 0.5(7) . . . . ?
C17 C18 C19 C20 -176.5(5) . . . . ?
N4 C19 C20 C21 -86.6(6) . . . . ?
C18 C19 C20 C21 90.1(7) . . . . ?
N4 C19 C20 C49 154.3(5) . . . . ?
C18 C19 C20 C49 -29.0(7) . . . . ?
N4 C19 C20 C50 34.1(7) . . . . ?
C18 C19 C20 C50 -149.2(6) . . . . ?
C24 N5 C21 C22 -0.1(6) . . . . ?
C24 N5 C21 C20 179.4(5) . . . . ?
C49 C20 C21 C22 17.7(8) . . . . ?
C19 C20 C21 C22 -102.6(7) . . . . ?
C50 C20 C21 C22 137.6(6) . . . . ?
C49 C20 C21 N5 -161.6(5) . . . . ?
C19 C20 C21 N5 78.1(6) . . . . ?
C50 C20 C21 N5 -41.7(7) . . . . ?
N5 C21 C22 C23 -0.2(6) . . . . ?
C20 C21 C22 C23 -179.7(6) . . . . ?
C21 C22 C23 C24 0.5(7) . . . . ?
C21 N5 C24 C23 0.3(6) . . . . ?
C21 N5 C24 C25 179.7(5) . . . . ?
C22 C23 C24 N5 -0.5(7) . . . . ?
C22 C23 C24 C25 -179.8(6) . . . . ?
N5 C24 C25 C26 -79.3(6) . . . . ?
C23 C24 C25 C26 99.9(7) . . . . ?
N5 C24 C25 C52 160.3(5) . . . . ?
C23 C24 C25 C52 -20.5(9) . . . . ?
N5 C24 C25 C51 42.7(7) . . . . ?
C23 C24 C25 C51 -138.2(6) . . . . ?
C29 N6 C26 C27 2.6(6) . . . . ?
C29 N6 C26 C25 -176.2(5) . . . . ?
C24 C25 C26 N6 88.2(6) . . . . ?
C52 C25 C26 N6 -153.3(5) . . . . ?
C51 C25 C26 N6 -33.4(7) . . . . ?
C24 C25 C26 C27 -90.4(6) . . . . ?
C52 C25 C26 C27 28.2(8) . . . . ?
C51 C25 C26 C27 148.1(5) . . . . ?
N6 C26 C27 C28 -3.0(6) . . . . ?
C25 C26 C27 C28 175.6(5) . . . . ?
C26 C27 C28 C29 2.1(6) . . . . ?
C26 N6 C29 C30 -173.1(5) . . . . ?
C26 N6 C29 C28 -1.3(6) . . . . ?
C27 C28 C29 N6 -0.6(6) . . . . ?
C27 C28 C29 C30 170.9(5) . . . . ?
N6 C29 C30 C31 -165.8(5) . . . . ?
C28 C29 C30 C31 23.9(8) . . . . ?
N6 C29 C30 C1 18.3(8) . . . . ?
C28 C29 C30 C1 -152.0(6) . . . . ?
N1 C1 C30 C29 9.3(8) . . . . ?
C2 C1 C30 C29 -173.7(6) . . . . ?
N1 C1 C30 C31 -166.7(5) . . . . ?
C2 C1 C30 C31 10.3(9) . . . . ?
C34 N7 C31 C32 1.0(6) . . . . ?
C34 N7 C31 C30 -177.7(4) . . . . ?
C29 C30 C31 C32 -147.6(6) . . . . ?
C1 C30 C31 C32 28.5(8) . . . . ?
C29 C30 C31 N7 30.7(7) . . . . ?
C1 C30 C31 N7 -153.2(5) . . . . ?
N7 C31 C32 C33 -0.9(6) . . . . ?
C30 C31 C32 C33 177.6(5) . . . . ?
C31 C32 C33 C34 0.6(6) . . . . ?
C31 N7 C34 C33 -0.6(6) . . . . ?
C31 N7 C34 C35 174.4(4) . . . . ?
C32 C33 C34 N7 0.0(6) . . . . ?
C32 C33 C34 C35 -174.5(5) . . . . ?
N7 C34 C35 C36 43.7(7) . . . . ?
C33 C34 C35 C36 -142.5(5) . . . . ?
N7 C34 C35 C53 166.2(5) . . . . ?
C33 C34 C35 C53 -20.0(8) . . . . ?
N7 C34 C35 C54 -75.2(6) . . . . ?
C33 C34 C35 C54 98.6(6) . . . . ?
C39 N8 C36 C37 0.1(6) . . . . ?
C39 N8 C36 C35 178.6(5) . . . . ?
C34 C35 C36 N8 61.8(6) . . . . ?
C53 C35 C36 N8 -61.5(6) . . . . ?
C54 C35 C36 N8 179.9(5) . . . . ?
C34 C35 C36 C37 -120.2(6) . . . . ?
C53 C35 C36 C37 116.5(6) . . . . ?
C54 C35 C36 C37 -2.0(8) . . . . ?
N8 C36 C37 C38 0.2(6) . . . . ?
C35 C36 C37 C38 -178.1(5) . . . . ?
C36 C37 C38 C39 -0.5(6) . . . . ?
C37 C38 C39 N8 0.6(6) . . . . ?
C37 C38 C39 C40 176.3(6) . . . . ?
C36 N8 C39 C38 -0.5(6) . . . . ?
C36 N8 C39 C40 -176.8(5) . . . . ?
C38 C39 C40 C41 127.5(6) . . . . ?
N8 C39 C40 C41 -57.3(7) . . . . ?
C38 C39 C40 C55 -109.9(7) . . . . ?
N8 C39 C40 C55 65.3(6) . . . . ?
C38 C39 C40 C56 8.0(8) . . . . ?
N8 C39 C40 C56 -176.8(5) . . . . ?
C44 N9 C41 C42 0.5(6) . . . . ?
C44 N9 C41 C40 -171.5(5) . . . . ?
C39 C40 C41 N9 -53.6(7) . . . . ?
C55 C40 C41 N9 -175.8(5) . . . . ?
C56 C40 C41 N9 66.1(6) . . . . ?
C39 C40 C41 C42 136.5(6) . . . . ?
C55 C40 C41 C42 14.4(8) . . . . ?
C56 C40 C41 C42 -103.8(6) . . . . ?
N9 C41 C42 C43 0.1(6) . . . . ?
C40 C41 C42 C43 171.1(5) . . . . ?
C41 C42 C43 C44 -0.7(6) . . . . ?
C42 C43 C44 N9 1.0(6) . . . . ?
C42 C43 C44 C15 -176.7(6) . . . . ?
C41 N9 C44 C43 -1.0(6) . . . . ?
C41 N9 C44 C15 177.1(5) . . . . ?
C16 C15 C44 C43 141.8(6) . . . . ?
C14 C15 C44 C43 -37.7(9) . . . . ?
C16 C15 C44 N9 -35.6(7) . . . . ?
C14 C15 C44 N9 144.9(5) . . . . ?
O3B C2B O4B C5B -1.0(8) . . . . ?
C1B C2B O4B C5B 179.2(5) . . . . ?
C2B O4B C5B C6B -176.6(6) . . . . ?
C4' N1' C1' C30' 173.3(5) . . . . ?
C4' N1' C1' C2' -0.6(6) . . . . ?
N1' C1' C2' C3' 1.2(6) . . . . ?
C30' C1' C2' C3' -172.3(5) . . . . ?
C1' C2' C3' C4' -1.4(6) . . . . ?
C1' N1' C4' C3' -0.3(6) . . . . ?
C1' N1' C4' C5' 175.7(5) . . . . ?
C2' C3' C4' N1' 1.0(6) . . . . ?
C2' C3' C4' C5' -174.6(5) . . . . ?
N1' C4' C5' C6' -87.1(6) . . . . ?
C3' C4' C5' C6' 88.1(6) . . . . ?
N1' C4' C5' C45' 35.8(7) . . . . ?
C3' C4' C5' C45' -149.0(6) . . . . ?
N1' C4' C5' C46' 155.0(5) . . . . ?
C3' C4' C5' C46' -29.7(8) . . . . ?
C9' N2' C6' C7' -1.0(6) . . . . ?
C9' N2' C6' C5' 178.5(5) . . . . ?
C4' C5' C6' C7' -100.3(7) . . . . ?
C45' C5' C6' C7' 138.7(6) . . . . ?
C46' C5' C6' C7' 18.2(9) . . . . ?
C4' C5' C6' N2' 80.5(6) . . . . ?
C45' C5' C6' N2' -40.6(7) . . . . ?
C46' C5' C6' N2' -161.0(5) . . . . ?
N2' C6' C7' C8' 0.9(7) . . . . ?
C5' C6' C7' C8' -178.4(6) . . . . ?
C6' C7' C8' C9' -0.6(7) . . . . ?
C6' N2' C9' C8' 0.6(6) . . . . ?
C6' N2' C9' C10' -179.4(5) . . . . ?
C7' C8' C9' N2' 0.0(7) . . . . ?
C7' C8' C9' C10' 180.0(6) . . . . ?
N2' C9' C10' C47' 161.4(5) . . . . ?
C8' C9' C10' C47' -18.6(9) . . . . ?
N2' C9' C10' C11' -79.2(6) . . . . ?
C8' C9' C10' C11' 100.8(7) . . . . ?
N2' C9' C10' C48' 40.3(7) . . . . ?
C8' C9' C10' C48' -139.7(6) . . . . ?
C14' N3' C11' C12' 2.4(6) . . . . ?
C14' N3' C11' C10' -177.5(5) . . . . ?
C9' C10' C11' N3' 91.7(6) . . . . ?
C47' C10' C11' N3' -148.3(5) . . . . ?
C48' C10' C11' N3' -27.9(7) . . . . ?
C9' C10' C11' C12' -88.2(6) . . . . ?
C47' C10' C11' C12' 31.7(7) . . . . ?
C48' C10' C11' C12' 152.2(5) . . . . ?
N3' C11' C12' C13' -1.8(7) . . . . ?
C10' C11' C12' C13' 178.2(5) . . . . ?
C11' C12' C13' C14' 0.3(6) . . . . ?
C11' N3' C14' C15' -178.7(5) . . . . ?
C11' N3' C14' C13' -2.2(6) . . . . ?
C12' C13' C14' C15' 177.3(5) . . . . ?
C12' C13' C14' N3' 1.2(6) . . . . ?
N3' C14' C15' C16' 14.3(8) . . . . ?
C13' C14' C15' C16' -161.4(5) . . . . ?
N3' C14' C15' C44' -165.5(5) . . . . ?
C13' C14' C15' C44' 18.9(8) . . . . ?
C19' N4' C16' C17' 0.7(6) . . . . ?
C19' N4' C16' C15' -177.1(5) . . . . ?
C14' C15' C16' N4' 7.2(8) . . . . ?
C44' C15' C16' N4' -173.1(5) . . . . ?
C14' C15' C16' C17' -169.8(6) . . . . ?
C44' C15' C16' C17' 9.9(9) . . . . ?
N4' C16' C17' C18' -0.5(6) . . . . ?
C15' C16' C17' C18' 176.8(6) . . . . ?
C16' C17' C18' C19' 0.2(6) . . . . ?
C16' N4' C19' C18' -0.5(6) . . . . ?
C16' N4' C19' C20' 178.3(5) . . . . ?
C17' C18' C19' N4' 0.2(6) . . . . ?
C17' C18' C19' C20' -178.5(6) . . . . ?
N4' C19' C20' C21' -121.6(5) . . . . ?
C18' C19' C20' C21' 56.9(7) . . . . ?
N4' C19' C20' C49' 119.5(5) . . . . ?
C18' C19' C20' C49' -61.9(8) . . . . ?
N4' C19' C20' C50' -0.4(7) . . . . ?
C18' C19' C20' C50' 178.1(6) . . . . ?
C24' N5' C21' C22' 0.6(6) . . . . ?
C24' N5' C21' C20' -178.5(5) . . . . ?
C19' C20' C21' C22' -125.7(6) . . . . ?
C49' C20' C21' C22' -7.4(9) . . . . ?
C50' C20' C21' C22' 112.8(7) . . . . ?
C19' C20' C21' N5' 53.0(6) . . . . ?
C49' C20' C21' N5' 171.3(5) . . . . ?
C50' C20' C21' N5' -68.4(6) . . . . ?
N5' C21' C22' C23' -0.2(7) . . . . ?
C20' C21' C22' C23' 178.7(6) . . . . ?
C21' C22' C23' C24' -0.2(7) . . . . ?
C22' C23' C24' N5' 0.6(7) . . . . ?
C22' C23' C24' C25' -176.5(6) . . . . ?
C21' N5' C24' C23' -0.7(6) . . . . ?
C21' N5' C24' C25' 176.7(5) . . . . ?
C23' C24' C25' C26' 127.5(6) . . . . ?
N5' C24' C25' C26' -49.2(6) . . . . ?
C23' C24' C25' C51' 9.6(9) . . . . ?
N5' C24' C25' C51' -167.2(5) . . . . ?
C23' C24' C25' C52' -110.4(7) . . . . ?
N5' C24' C25' C52' 72.8(7) . . . . ?
C29' N6' C26' C27' 1.9(6) . . . . ?
C29' N6' C26' C25' -173.8(5) . . . . ?
C24' C25' C26' N6' 110.0(5) . . . . ?
C51' C25' C26' N6' -131.5(5) . . . . ?
C52' C25' C26' N6' -12.2(7) . . . . ?
C24' C25' C26' C27' -64.7(7) . . . . ?
C51' C25' C26' C27' 53.9(8) . . . . ?
C52' C25' C26' C27' 173.1(6) . . . . ?
N6' C26' C27' C28' -2.6(6) . . . . ?
C25' C26' C27' C28' 172.8(6) . . . . ?
C26' C27' C28' C29' 2.3(7) . . . . ?
C26' N6' C29' C28' -0.5(6) . . . . ?
C26' N6' C29' C30' -177.1(5) . . . . ?
C27' C28' C29' N6' -1.1(6) . . . . ?
C27' C28' C29' C30' 175.0(6) . . . . ?
N1' C1' C30' C29' -18.2(8) . . . . ?
C2' C1' C30' C29' 154.5(6) . . . . ?
N1' C1' C30' C31' 163.8(5) . . . . ?
C2' C1' C30' C31' -23.5(9) . . . . ?
N6' C29' C30' C1' -9.5(8) . . . . ?
C28' C29' C30' C1' 175.0(6) . . . . ?
N6' C29' C30' C31' 168.6(5) . . . . ?
C28' C29' C30' C31' -6.9(9) . . . . ?
C34' N7' C31' C32' 0.8(6) . . . . ?
C34' N7' C31' C30' 177.4(5) . . . . ?
C1' C30' C31' C32' 147.1(6) . . . . ?
C29' C30' C31' C32' -31.0(8) . . . . ?
C1' C30' C31' N7' -28.4(8) . . . . ?
C29' C30' C31' N7' 153.4(5) . . . . ?
N7' C31' C32' C33' -0.7(6) . . . . ?
C30' C31' C32' C33' -176.8(5) . . . . ?
C31' C32' C33' C34' 0.3(6) . . . . ?
C31' N7' C34' C33' -0.6(6) . . . . ?
C31' N7' C34' C35' -175.1(5) . . . . ?
C32' C33' C34' N7' 0.2(6) . . . . ?
C32' C33' C34' C35' 174.1(5) . . . . ?
N7' C34' C35' C36' -46.4(7) . . . . ?
C33' C34' C35' C36' 140.6(6) . . . . ?
N7' C34' C35' C53' -169.4(5) . . . . ?
C33' C34' C35' C53' 17.6(8) . . . . ?
N7' C34' C35' C54' 73.1(6) . . . . ?
C33' C34' C35' C54' -99.9(7) . . . . ?
C39' N8' C36' C37' 1.2(6) . . . . ?
C39' N8' C36' C35' -178.1(5) . . . . ?
C34' C35' C36' N8' -62.6(7) . . . . ?
C53' C35' C36' N8' 60.4(7) . . . . ?
C54' C35' C36' N8' 177.7(5) . . . . ?
C34' C35' C36' C37' 118.4(6) . . . . ?
C53' C35' C36' C37' -118.6(7) . . . . ?
C54' C35' C36' C37' -1.3(9) . . . . ?
N8' C36' C37' C38' -1.1(6) . . . . ?
C35' C36' C37' C38' 178.1(6) . . . . ?
C36' C37' C38' C39' 0.6(7) . . . . ?
C36' N8' C39' C38' -0.8(6) . . . . ?
C36' N8' C39' C40' 177.9(5) . . . . ?
C37' C38' C39' N8' 0.1(6) . . . . ?
C37' C38' C39' C40' -178.5(6) . . . . ?
N8' C39' C40' C41' 56.9(7) . . . . ?
C38' C39' C40' C41' -124.8(6) . . . . ?
N8' C39' C40' C56' 176.9(5) . . . . ?
C38' C39' C40' C56' -4.8(8) . . . . ?
N8' C39' C40' C55' -64.1(6) . . . . ?
C38' C39' C40' C55' 114.3(6) . . . . ?
C44' N9' C41' C42' 0.8(6) . . . . ?
C44' N9' C41' C40' 171.9(5) . . . . ?
C39' C40' C41' N9' 53.5(7) . . . . ?
C56' C40' C41' N9' -67.7(6) . . . . ?
C55' C40' C41' N9' 174.0(5) . . . . ?
C39' C40' C41' C42' -137.9(6) . . . . ?
C56' C40' C41' C42' 100.9(7) . . . . ?
C55' C40' C41' C42' -17.5(8) . . . . ?
N9' C41' C42' C43' 0.2(6) . . . . ?
C40' C41' C42' C43' -169.7(5) . . . . ?
C41' C42' C43' C44' -1.0(6) . . . . ?
C41' N9' C44' C43' -1.4(6) . . . . ?
C41' N9' C44' C15' -177.6(5) . . . . ?
C42' C43' C44' N9' 1.5(6) . . . . ?
C42' C43' C44' C15' 177.0(6) . . . . ?
C14' C15' C44' N9' 33.5(7) . . . . ?
C16' C15' C44' N9' -146.2(5) . . . . ?
C14' C15' C44' C43' -141.5(6) . . . . ?
C16' C15' C44' C43' 38.7(9) . . . . ?
O3B' C2B' O4B' C5B' 5.6(9) . . . . ?
C1B' C2B' O4B' C5B' -176.0(5) . . . . ?
C2B' O4B' C5B' C6B' 76.7(7) . . . . ?

loop_
_cod_related_entry_id
_cod_related_entry_database
_cod_related_entry_code
1 ChemSpider 30653086
